data_4341597
loop_
_publ_author_name
'Deacon, Glen B.'
'Junk, Peter C.'
'Wang, Jun'
'Werner, Daniel'

_publ_section_title
;
 Reactivity of Bulky Formamidinatosamarium(II or III) Complexes with
 C&#x2550;O and C&#x2550;S Bonds.
;
_journal_name_full 'Inorganic chemistry'
_journal_page_first 141110081832000
_journal_paper_doi 10.1021/ic502181g
_journal_year 2014
_chemical_formula_sum 'C147.5 H188 N8 O3 Sm2'
_chemical_formula_weight 2421.76
_chemical_name_systematic
;
 ?
;
_space_group_IT_number 2
_symmetry_cell_setting triclinic
_symmetry_space_group_name_Hall '-P 1'
_symmetry_space_group_name_H-M 'P -1'
_atom_sites_solution_hydrogens geom
_atom_sites_solution_primary direct
_atom_sites_solution_secondary difmap
_audit_creation_method SHELXL-97
_cell_angle_alpha 102.65(3)
_cell_angle_beta 108.63(3)
_cell_angle_gamma 112.47(3)
_cell_formula_units_Z 4
_cell_length_a 24.439(5)
_cell_length_b 25.688(5)
_cell_length_c 25.726(5)
_cell_measurement_temperature 173(2)
_cell_volume 13025(8)
_computing_cell_refinement 'XDS (Kabsch, 1993)'
_computing_data_collection 'BluIce (McPhillips, 2002)'
_computing_data_reduction 'XDS (Kabsch, 1993)'
_computing_molecular_graphics 'X-Seed (Barbour, 1999)'
_computing_publication_material 'CIFTAB (Sheldrick, 1997)'
_computing_structure_refinement 'SHELXL-97 (Sheldrick, 1997)'
_computing_structure_solution 'SHELXS-97 (Sheldrick, 1997)'
_diffrn_ambient_temperature 173
_diffrn_measured_fraction_theta_full 0.997
_diffrn_measured_fraction_theta_max 0.997
_diffrn_measurement_device_type 'ADSC Quantum 210r'
_diffrn_measurement_method 'Phi Scan'
_diffrn_radiation_monochromator 'Silicon Double Crystal'
_diffrn_radiation_source 'Australian Synchrotron'
_diffrn_radiation_type Synchrotron
_diffrn_radiation_wavelength 0.71073
_diffrn_reflns_av_R_equivalents 0.0000
_diffrn_reflns_av_sigmaI/netI 0.0278
_diffrn_reflns_limit_h_max 27
_diffrn_reflns_limit_h_min -29
_diffrn_reflns_limit_k_max 29
_diffrn_reflns_limit_k_min -30
_diffrn_reflns_limit_l_max 30
_diffrn_reflns_limit_l_min 0
_diffrn_reflns_number 45749
_diffrn_reflns_theta_full 25.00
_diffrn_reflns_theta_max 25.00
_diffrn_reflns_theta_min 1.28
_exptl_absorpt_coefficient_mu 0.948
_exptl_absorpt_correction_T_max 0.9631
_exptl_absorpt_correction_T_min 0.9280
_exptl_absorpt_correction_type multi-scan
_exptl_absorpt_process_details XDS
_exptl_crystal_colour 'light yellow'
_exptl_crystal_density_diffrn 1.235
_exptl_crystal_density_method 'not measured'
_exptl_crystal_description prism
_exptl_crystal_F_000 5108
_exptl_crystal_size_max 0.08
_exptl_crystal_size_mid 0.05
_exptl_crystal_size_min 0.04
_refine_diff_density_max 2.760
_refine_diff_density_min -2.174
_refine_diff_density_rms 0.107
_refine_ls_extinction_method none
_refine_ls_goodness_of_fit_ref 1.056
_refine_ls_hydrogen_treatment mixed
_refine_ls_matrix_type fullcycle
_refine_ls_number_parameters 3034
_refine_ls_number_reflns 45749
_refine_ls_number_restraints 281
_refine_ls_restrained_S_all 1.070
_refine_ls_R_factor_all 0.0667
_refine_ls_R_factor_gt 0.0620
_refine_ls_shift/su_max 0.113
_refine_ls_shift/su_mean 0.000
_refine_ls_structure_factor_coef Fsqd
_refine_ls_weighting_details 'calc w=1/[\s^2^(Fo^2^)+(0.0881P)^2^+37.6497P] where P=(Fo^2^+2Fc^2^)/3'
_refine_ls_weighting_scheme calc
_refine_ls_wR_factor_gt 0.1678
_refine_ls_wR_factor_ref 0.1722
_reflns_number_gt 41216
_reflns_number_total 45749
_reflns_threshold_expression >2sigma(I)
_cod_data_source_file ic502181g_si_001.cif
_cod_data_source_block Compound4
_cod_depositor_comments
;
The following automatic conversions were performed:

'_exptl_absorpt_correction_type' value 'Multi-Scan' changed to
'multi-scan' according to
/home/saulius/struct/COD-crude-data--automatic-downloads/rss-feeds/ACS/lib/dictionaries/cif_core.dic
dictionary named 'cif_core.dic' version 2.4.2 from 2011-04-26.

Automatic conversion script
Id: cif_fix_values 2935 2014-11-11 08:27:57Z andrius 
;
_cod_original_cell_volume 13026(4)
_cod_original_sg_symbol_H-M P-1
_cod_original_formula_sum 'C147.50 H188 N8 O3 Sm2'
_cod_database_code 4341597

loop_
_symmetry_equiv_pos_as_xyz
'x, y, z'
'-x, -y, -z'

loop_
_atom_site_label
_atom_site_type_symbol
_atom_site_fract_x
_atom_site_fract_y
_atom_site_fract_z
_atom_site_U_iso_or_equiv
_atom_site_adp_type
_atom_site_occupancy
_atom_site_symmetry_multiplicity
_atom_site_calc_flag
_atom_site_refinement_flags
_atom_site_disorder_assembly
_atom_site_disorder_group
Sm1 Sm -0.312250(11) 0.528250(10) 0.375560(9) 0.032 Uani 1 1 d . . .
O1 O -0.27384(14) 0.58403(13) 0.33465(13) 0.034 Uani 1 1 d . . .
N1 N -0.41830(19) 0.44033(17) 0.31344(19) 0.044 Uani 1 1 d . . .
C1 C -0.3918(2) 0.4056(2) 0.3008(2) 0.042 Uani 1 1 d . . .
H1 H -0.4193 0.3644 0.2728 0.050 Uiso 1 1 calc R . .
C8A C -0.4699(6) 0.4816(5) 0.2334(5) 0.053 Uiso 0.50 1 d PD A 2
H8A H -0.4322 0.4738 0.2360 0.063 Uiso 0.50 1 calc PR A 2
C36A C -0.4219(8) 0.5798(7) 0.4461(9) 0.095 Uiso 0.50 1 d PD B 2
H36A H -0.4152 0.5561 0.4144 0.114 Uiso 0.50 1 calc PR B 2
Sm2 Sm 0.134500(12) 0.826080(10) 0.376250(9) 0.031 Uani 1 1 d . . .
O2 O 0.06369(15) 0.73471(15) 0.35709(13) 0.039 Uani 1 1 d . C .
N2 N -0.32682(18) 0.42891(17) 0.32768(17) 0.036 Uani 1 1 d . . .
C2 C -0.4898(2) 0.4161(2) 0.2843(2) 0.048 Uani 1 1 d . A .
Sm3 Sm 0.364480(10) 0.678610(9) 0.127010(8) 0.026 Uani 1 1 d . . .
O3 O 0.0431(3) 0.8349(2) 0.3175(3) 0.028 Uiso 0.50 1 d PD C 1
N3 N -0.2976(2) 0.60012(19) 0.46433(19) 0.052 Uani 1 1 d . . .
C3 C -0.5168(3) 0.4351(2) 0.2400(3) 0.053 Uani 1 1 d . . .
Sm4 Sm 0.805210(10) 0.963850(9) 0.115560(9) 0.030 Uani 1 1 d . . .
O4 O 0.42713(15) 0.77237(13) 0.14556(12) 0.036 Uani 1 1 d . . .
N4 N -0.2547(2) 0.5361(2) 0.47598(17) 0.048 Uani 1 1 d . . .
C4 C -0.5849(3) 0.4154(3) 0.2154(3) 0.061 Uani 1 1 d . A .
H4 H -0.6031 0.4287 0.1859 0.073 Uiso 1 1 calc R . .
O5 O 0.47019(14) 0.68804(14) 0.19095(13) 0.034 Uani 1 1 d . . .
N5 N 0.1540(2) 0.83101(17) 0.29006(16) 0.038 Uani 1 1 d . C .
C5 C -0.6259(3) 0.3776(3) 0.2327(3) 0.063 Uani 1 1 d . . .
H5 H -0.6719 0.3651 0.2159 0.075 Uiso 1 1 calc R A .
O6 O 0.75771(15) 0.91086(13) 0.15361(13) 0.036 Uani 1 1 d . . .
N6 N 0.2405(2) 0.84544(16) 0.37091(16) 0.036 Uani 1 1 d . C .
C6 C -0.5992(3) 0.3581(3) 0.2753(3) 0.063 Uani 1 1 d . A .
H6 H -0.6277 0.3314 0.2869 0.075 Uiso 1 1 calc R . .
N7 N 0.1538(2) 0.91974(16) 0.44702(17) 0.036 Uani 1 1 d . C .
C7 C -0.5304(3) 0.3766(3) 0.3023(3) 0.057 Uani 1 1 d . . .
N8 N 0.18905(19) 0.85849(15) 0.48395(15) 0.032 Uani 1 1 d . C .
C8 C -0.4739(5) 0.4712(4) 0.2095(4) 0.040 Uani 0.50 1 d PD A 1
H8 H -0.4262 0.4930 0.2392 0.048 Uiso 0.50 1 calc PR A 1
N9 N 0.35169(17) 0.58684(15) 0.05715(14) 0.028 Uani 1 1 d . . .
C9 C -0.4802(5) 0.4307(5) 0.1551(4) 0.048 Uani 0.50 1 d PD A 1
H9A H -0.4658 0.4017 0.1643 0.072 Uiso 0.50 1 calc PR A 1
H9B H -0.4525 0.4553 0.1399 0.072 Uiso 0.50 1 calc PR A 1
H9C H -0.5265 0.4082 0.1250 0.072 Uiso 0.50 1 calc PR A 1
N10 N 0.31282(17) 0.64612(15) 0.01956(14) 0.029 Uani 1 1 d . . .
C10 C -0.4921(5) 0.5203(4) 0.1987(4) 0.044 Uani 0.50 1 d PD A 1
H10A H -0.5379 0.5004 0.1680 0.065 Uiso 0.50 1 calc PR A 1
H10B H -0.4624 0.5456 0.1855 0.065 Uiso 0.50 1 calc PR A 1
H10C H -0.4875 0.5460 0.2358 0.065 Uiso 0.50 1 calc PR A 1
N11 N 0.25840(17) 0.65596(15) 0.13337(15) 0.029 Uani 1 1 d . . .
C11 C -0.5043(3) 0.3527(3) 0.3485(3) 0.074 Uani 1 1 d . A .
H11 H -0.4551 0.3728 0.3644 0.089 Uiso 1 1 calc R . .
N12 N 0.34682(18) 0.67187(16) 0.21406(15) 0.031 Uani 1 1 d . . .
C12 C -0.5193(5) 0.3676(6) 0.3983(4) 0.136 Uani 1 1 d U . .
H12A H -0.5049 0.4114 0.4138 0.204 Uiso 1 1 calc R A .
H12B H -0.4961 0.3574 0.4297 0.204 Uiso 1 1 calc R . .
H12C H -0.5672 0.3441 0.3847 0.204 Uiso 1 1 calc R . .
N13 N 0.7755(2) 0.88800(17) 0.02114(16) 0.038 Uani 1 1 d . . .
C13 C -0.5329(4) 0.2816(4) 0.3187(4) 0.112 Uani 1 1 d U . .
H13A H -0.5157 0.2670 0.3488 0.168 Uiso 1 1 calc R A .
H13B H -0.5194 0.2728 0.2873 0.168 Uiso 1 1 calc R . .
H13C H -0.5813 0.2609 0.3014 0.168 Uiso 1 1 calc R . .
N14 N 0.7526(2) 0.96549(17) 0.01881(16) 0.037 Uani 1 1 d . . .
C14 C -0.2964(2) 0.3939(2) 0.3133(2) 0.040 Uani 1 1 d . . .
N15 N 0.9159(2) 1.04631(19) 0.18001(19) 0.046 Uani 1 1 d . . .
C15 C -0.2810(3) 0.3607(3) 0.3474(3) 0.059 Uani 1 1 d . . .
N16 N 0.8296(2) 1.06610(16) 0.16822(17) 0.039 Uani 1 1 d . . .
C16 C -0.2499(4) 0.3283(3) 0.3334(4) 0.078 Uani 1 1 d . . .
H16 H -0.2413 0.3047 0.3554 0.094 Uiso 1 1 calc R . .
C17 C -0.2317(4) 0.3295(3) 0.2899(4) 0.080 Uani 1 1 d . . .
H17 H -0.2101 0.3074 0.2813 0.095 Uiso 1 1 calc R . .
C18 C -0.2446(3) 0.3634(3) 0.2574(3) 0.066 Uani 1 1 d . . .
H18 H -0.2316 0.3642 0.2264 0.079 Uiso 1 1 calc R . .
C19 C -0.2764(3) 0.3965(2) 0.2691(2) 0.048 Uani 1 1 d . . .
C20 C -0.3014(4) 0.3581(4) 0.3963(3) 0.083 Uani 1 1 d . . .
H20 H -0.3051 0.3955 0.4106 0.100 Uiso 1 1 calc R . .
C21 C -0.3683(5) 0.3035(4) 0.3731(5) 0.110 Uani 1 1 d . . .
H21A H -0.4019 0.3088 0.3454 0.165 Uiso 1 1 calc R . .
H21B H -0.3783 0.2993 0.4065 0.165 Uiso 1 1 calc R . .
H21C H -0.3683 0.2666 0.3525 0.165 Uiso 1 1 calc R . .
C22 C -0.2489(5) 0.3582(5) 0.4508(4) 0.118 Uani 1 1 d . . .
H22A H -0.2399 0.3250 0.4371 0.177 Uiso 1 1 calc R . .
H22B H -0.2660 0.3524 0.4799 0.177 Uiso 1 1 calc R . .
H22C H -0.2078 0.3975 0.4694 0.177 Uiso 1 1 calc R . .
C23 C -0.2900(3) 0.4329(2) 0.2315(3) 0.059 Uani 1 1 d . . .
H23 H -0.2950 0.4657 0.2554 0.070 Uiso 1 1 calc R . .
C24 C -0.3533(5) 0.3930(4) 0.1758(4) 0.128 Uani 1 1 d . . .
H24A H -0.3487 0.3624 0.1501 0.192 Uiso 1 1 calc R . .
H24B H -0.3639 0.4181 0.1549 0.192 Uiso 1 1 calc R . .
H24C H -0.3891 0.3724 0.1859 0.192 Uiso 1 1 calc R . .
C25 C -0.2317(4) 0.4641(3) 0.2178(4) 0.092 Uani 1 1 d . . .
H25A H -0.2299 0.4331 0.1896 0.138 Uiso 1 1 calc R . .
H25B H -0.1903 0.4862 0.2547 0.138 Uiso 1 1 calc R . .
H25C H -0.2379 0.4930 0.2004 0.138 Uiso 1 1 calc R . .
C26 C -0.2622(3) 0.5818(2) 0.4992(2) 0.054 Uani 1 1 d . . .
H26 H -0.2424 0.6021 0.5412 0.065 Uiso 1 1 calc R . .
C27 C -0.3029(4) 0.6522(3) 0.4897(3) 0.070 Uani 1 1 d . B .
C28 C -0.2466(5) 0.7085(3) 0.5236(3) 0.088 Uani 1 1 d . . .
C29 C -0.2559(6) 0.7594(3) 0.5470(4) 0.124 Uani 1 1 d . . .
H29 H -0.2190 0.7993 0.5708 0.148 Uiso 1 1 calc R . .
C30 C -0.3182(7) 0.7489(4) 0.5342(5) 0.132 Uani 1 1 d . . .
H30 H -0.3233 0.7826 0.5511 0.159 Uiso 1 1 calc R . .
C31 C -0.3752(6) 0.6933(4) 0.4985(4) 0.117 Uani 1 1 d . B .
H31 H -0.4176 0.6898 0.4900 0.140 Uiso 1 1 calc R . .
C32 C -0.3691(4) 0.6429(3) 0.4754(3) 0.080 Uani 1 1 d D . .
C33 C -0.1770(4) 0.7208(3) 0.5365(3) 0.096 Uani 1 1 d . . .
H33 H -0.1817 0.6827 0.5104 0.115 Uiso 1 1 calc R . .
C34 C -0.1383(5) 0.7725(3) 0.5204(3) 0.114 Uani 1 1 d . . .
H34A H -0.1622 0.7627 0.4779 0.172 Uiso 1 1 calc R . .
H34B H -0.0943 0.7769 0.5294 0.172 Uiso 1 1 calc R . .
H34C H -0.1337 0.8109 0.5438 0.172 Uiso 1 1 calc R . .
C35 C -0.1322(5) 0.7329(4) 0.6017(3) 0.132 Uani 1 1 d . . .
H35A H -0.1236 0.7715 0.6291 0.198 Uiso 1 1 calc R . .
H35B H -0.0902 0.7356 0.6045 0.198 Uiso 1 1 calc R . .
H35C H -0.1548 0.6994 0.6123 0.198 Uiso 1 1 calc R . .
C36 C -0.4325(6) 0.5825(5) 0.4319(5) 0.055 Uani 0.50 1 d PDU B 1
H36 H -0.4200 0.5503 0.4361 0.066 Uiso 0.50 1 calc PR B 1
C37 C -0.4929(8) 0.5660(9) 0.4463(8) 0.090 Uani 0.50 1 d P B 1
H37A H -0.4807 0.5634 0.4854 0.135 Uiso 0.50 1 calc PR B 1
H37B H -0.5301 0.5266 0.4158 0.135 Uiso 0.50 1 calc PR B 1
H37C H -0.5058 0.5978 0.4466 0.135 Uiso 0.50 1 calc PR B 1
C38 C -0.4520(8) 0.5734(7) 0.3687(6) 0.074 Uani 0.50 1 d P B 1
H38A H -0.4716 0.5990 0.3592 0.111 Uiso 0.50 1 calc PR B 1
H38B H -0.4844 0.5303 0.3435 0.111 Uiso 0.50 1 calc PR B 1
H38C H -0.4128 0.5847 0.3614 0.111 Uiso 0.50 1 calc PR B 1
C39 C -0.2190(3) 0.5159(3) 0.5150(2) 0.062 Uani 1 1 d U . .
C40 C -0.2451(3) 0.4897(4) 0.5502(3) 0.079 Uani 1 1 d U . .
C41 C -0.2051(4) 0.4736(5) 0.5903(4) 0.125 Uani 1 1 d U . .
H41 H -0.2218 0.4546 0.6137 0.150 Uiso 1 1 calc R . .
C42 C -0.1431(4) 0.4847(6) 0.5962(4) 0.153 Uani 1 1 d U . .
H42 H -0.1164 0.4765 0.6256 0.183 Uiso 1 1 calc R . .
C43 C -0.1202(4) 0.5075(6) 0.5597(4) 0.133 Uani 1 1 d U . .
H43 H -0.0787 0.5126 0.5621 0.159 Uiso 1 1 calc R . .
C44 C -0.1575(3) 0.5236(4) 0.5185(3) 0.088 Uani 1 1 d U . .
C45 C -0.3128(3) 0.4772(3) 0.5452(3) 0.072 Uani 1 1 d . . .
H45 H -0.3354 0.4847 0.5100 0.086 Uiso 1 1 calc R . .
C46 C -0.3547(3) 0.4103(4) 0.5340(3) 0.081 Uani 1 1 d . . .
H46A H -0.3584 0.3838 0.4979 0.122 Uiso 1 1 calc R . .
H46B H -0.3990 0.4025 0.5289 0.122 Uiso 1 1 calc R . .
H46C H -0.3337 0.4018 0.5680 0.122 Uiso 1 1 calc R . .
C47 C -0.3103(5) 0.5176(4) 0.5988(4) 0.101 Uani 1 1 d . . .
H47A H -0.2902 0.5097 0.6337 0.151 Uiso 1 1 calc R . .
H47B H -0.3553 0.5089 0.5918 0.151 Uiso 1 1 calc R . .
H47C H -0.2836 0.5605 0.6060 0.151 Uiso 1 1 calc R . .
C48 C -0.1289(3) 0.5515(4) 0.4808(3) 0.075 Uani 1 1 d . . .
H48 H -0.1670 0.5460 0.4460 0.090 Uiso 1 1 calc R . .
C49 C -0.0978(4) 0.5182(5) 0.4552(4) 0.114 Uani 1 1 d . . .
H49A H -0.0587 0.5239 0.4876 0.170 Uiso 1 1 calc R . .
H49B H -0.0848 0.5347 0.4275 0.170 Uiso 1 1 calc R . .
H49C H -0.1300 0.4744 0.4339 0.170 Uiso 1 1 calc R . .
C50 C -0.0834(4) 0.6191(4) 0.5137(3) 0.115 Uani 1 1 d . . .
H50A H -0.1056 0.6376 0.5303 0.173 Uiso 1 1 calc R . .
H50B H -0.0719 0.6370 0.4863 0.173 Uiso 1 1 calc R . .
H50C H -0.0430 0.6268 0.5461 0.173 Uiso 1 1 calc R . .
C51 C -0.2304(2) 0.63269(18) 0.32648(18) 0.030 Uani 1 1 d . . .
C52 C -0.2446(2) 0.68650(19) 0.34063(17) 0.030 Uani 1 1 d . . .
C53 C -0.2791(3) 0.6897(2) 0.3735(2) 0.047 Uani 1 1 d . . .
H53 H -0.2970 0.6570 0.3852 0.056 Uiso 1 1 calc R . .
C54 C -0.2880(3) 0.7399(2) 0.3897(3) 0.055 Uani 1 1 d . . .
H54 H -0.3120 0.7411 0.4123 0.066 Uiso 1 1 calc R . .
C55 C -0.2625(2) 0.7881(2) 0.3736(2) 0.042 Uani 1 1 d . . .
H55 H -0.2674 0.8231 0.3858 0.050 Uiso 1 1 calc R . .
C56 C -0.2300(2) 0.7846(2) 0.33934(19) 0.036 Uani 1 1 d . . .
H56 H -0.2133 0.8169 0.3268 0.043 Uiso 1 1 calc R . .
C57 C -0.2210(2) 0.7342(2) 0.32282(18) 0.034 Uani 1 1 d . . .
H57 H -0.1985 0.7325 0.2990 0.040 Uiso 1 1 calc R . .
C58 C -0.2421(2) 0.61204(19) 0.26193(18) 0.033 Uani 1 1 d . . .
C59 C -0.3076(2) 0.5753(2) 0.2182(2) 0.039 Uani 1 1 d . . .
H59 H -0.3425 0.5635 0.2295 0.047 Uiso 1 1 calc R . .
C60 C -0.3220(3) 0.5557(2) 0.1582(2) 0.049 Uani 1 1 d . . .
H60 H -0.3667 0.5311 0.1285 0.058 Uiso 1 1 calc R . .
C61 C -0.2706(3) 0.5725(2) 0.1421(2) 0.050 Uani 1 1 d . . .
H61 H -0.2802 0.5587 0.1012 0.059 Uiso 1 1 calc R . .
C62 C -0.2061(3) 0.6090(2) 0.1849(2) 0.046 Uani 1 1 d . . .
H62 H -0.1712 0.6203 0.1736 0.055 Uiso 1 1 calc R . .
C63 C -0.1917(3) 0.6292(2) 0.2446(2) 0.041 Uani 1 1 d . . .
H63 H -0.1470 0.6551 0.2740 0.049 Uiso 1 1 calc R . .
C64 C -0.1579(2) 0.65217(19) 0.37415(18) 0.032 Uani 1 1 d . . .
H64 H -0.1613 0.6544 0.4122 0.038 Uiso 1 1 calc R . .
C65 C -0.1016(2) 0.71359(19) 0.38920(18) 0.032 Uani 1 1 d . . .
H65 H -0.1053 0.7488 0.4037 0.039 Uiso 1 1 calc R . .
C66 C -0.0464(2) 0.72207(19) 0.38349(19) 0.034 Uani 1 1 d . . .
H66 H -0.0127 0.7628 0.3957 0.041 Uiso 1 1 calc R . .
C67 C -0.0358(2) 0.6719(2) 0.35953(18) 0.034 Uani 1 1 d . C .
C68 C -0.0837(2) 0.6127(2) 0.35377(19) 0.036 Uani 1 1 d . . .
H68 H -0.0757 0.5792 0.3448 0.043 Uiso 1 1 calc R . .
C69 C -0.1385(2) 0.60359(19) 0.36054(19) 0.035 Uani 1 1 d . . .
H69 H -0.1670 0.5638 0.3565 0.042 Uiso 1 1 calc R . .
C70 C 0.0154(2) 0.6797(2) 0.34473(18) 0.035 Uani 1 1 d . . .
C71 C 0.0210(2) 0.6276(2) 0.3141(2) 0.039 Uani 1 1 d . C .
C72 C 0.0812(3) 0.6281(3) 0.3285(3) 0.064 Uani 1 1 d . . .
H72 H 0.1205 0.6634 0.3591 0.077 Uiso 1 1 calc R C .
C73 C 0.0855(4) 0.5787(4) 0.2995(5) 0.096 Uani 1 1 d . C .
H73 H 0.1274 0.5806 0.3102 0.116 Uiso 1 1 calc R . .
C74 C 0.0313(4) 0.5286(4) 0.2566(4) 0.084 Uani 1 1 d . . .
H74 H 0.0342 0.4943 0.2375 0.101 Uiso 1 1 calc R C .
C75 C -0.0295(4) 0.5266(3) 0.2398(3) 0.075 Uani 1 1 d . C .
H75 H -0.0681 0.4910 0.2088 0.090 Uiso 1 1 calc R . .
C76 C -0.0347(3) 0.5761(3) 0.2678(2) 0.053 Uani 1 1 d . . .
H76 H -0.0765 0.5746 0.2551 0.064 Uiso 1 1 calc R C .
C77 C 0.2156(2) 0.83917(19) 0.3152(2) 0.038 Uani 1 1 d . . .
H77 H 0.2404 0.8404 0.2932 0.045 Uiso 1 1 calc R C .
C78 C 0.1222(3) 0.8202(2) 0.2288(2) 0.048 Uani 1 1 d . . .
C79 C 0.1341(5) 0.8684(3) 0.2096(3) 0.085 Uani 1 1 d . C .
C80 C 0.0987(5) 0.8563(4) 0.1504(3) 0.108 Uani 1 1 d . . .
H80 H 0.1064 0.8890 0.1372 0.129 Uiso 1 1 calc R C .
C81 C 0.0530(4) 0.7981(4) 0.1108(3) 0.085 Uani 1 1 d . C .
H81 H 0.0289 0.7906 0.0704 0.102 Uiso 1 1 calc R . .
C82 C 0.0411(3) 0.7496(3) 0.1289(2) 0.056 Uani 1 1 d . . .
H82 H 0.0093 0.7091 0.1007 0.068 Uiso 1 1 calc R C .
C83 C 0.0757(2) 0.7600(2) 0.18857(19) 0.039 Uani 1 1 d . C .
C84 C 0.1866(6) 0.9339(3) 0.2513(3) 0.129 Uani 1 1 d . . .
H84 H 0.1986 0.9359 0.2930 0.155 Uiso 1 1 calc R C .
C85 C 0.1598(7) 0.9791(4) 0.2446(4) 0.143 Uani 1 1 d U C .
H85A H 0.1511 0.9808 0.2053 0.215 Uiso 1 1 calc R . .
H85B H 0.1927 1.0198 0.2756 0.215 Uiso 1 1 calc R . .
H85C H 0.1187 0.9650 0.2487 0.215 Uiso 1 1 calc R . .
C86 C 0.2484(6) 0.9508(3) 0.2426(4) 0.142 Uani 1 1 d . C .
H86A H 0.2644 0.9219 0.2489 0.213 Uiso 1 1 calc R . .
H86B H 0.2827 0.9923 0.2713 0.213 Uiso 1 1 calc R . .
H86C H 0.2384 0.9491 0.2020 0.213 Uiso 1 1 calc R . .
C87 C 0.0652(2) 0.7074(2) 0.20865(19) 0.043 Uani 1 1 d . . .
H87 H 0.0672 0.7214 0.2490 0.052 Uiso 1 1 calc R C .
C88 C 0.1211(3) 0.6913(2) 0.2156(2) 0.051 Uani 1 1 d . C .
H88A H 0.1225 0.6798 0.1773 0.076 Uiso 1 1 calc R . .
H88B H 0.1128 0.6571 0.2285 0.076 Uiso 1 1 calc R . .
H88C H 0.1636 0.7269 0.2453 0.076 Uiso 1 1 calc R . .
C89 C -0.0022(3) 0.6502(3) 0.1687(2) 0.075 Uani 1 1 d . C .
H89A H -0.0374 0.6608 0.1647 0.112 Uiso 1 1 calc R . .
H89B H -0.0075 0.6195 0.1864 0.112 Uiso 1 1 calc R . .
H89C H -0.0050 0.6334 0.1293 0.112 Uiso 1 1 calc R . .
C90 C 0.3073(2) 0.8552(2) 0.3987(2) 0.038 Uani 1 1 d . . .
C91 C 0.3631(3) 0.9093(2) 0.4107(2) 0.046 Uani 1 1 d . C .
C92 C 0.4269(3) 0.9163(2) 0.4395(2) 0.049 Uani 1 1 d . . .
H92 H 0.4644 0.9528 0.4473 0.058 Uiso 1 1 calc R C .
C93 C 0.4365(3) 0.8723(2) 0.4563(2) 0.046 Uani 1 1 d . C .
H93 H 0.4800 0.8785 0.4762 0.055 Uiso 1 1 calc R . .
C94 C 0.3821(2) 0.8187(2) 0.4440(2) 0.041 Uani 1 1 d . . .
H94 H 0.3884 0.7878 0.4552 0.049 Uiso 1 1 calc R C .
C95 C 0.3171(2) 0.80910(19) 0.41511(19) 0.036 Uani 1 1 d . C .
C96 C 0.3575(3) 0.9619(2) 0.3950(3) 0.057 Uani 1 1 d . . .
H96 H 0.3098 0.9481 0.3704 0.068 Uiso 1 1 calc R C .
C97 C 0.3955(5) 0.9805(4) 0.3599(5) 0.123 Uani 1 1 d . C .
H97A H 0.3868 1.0105 0.3461 0.185 Uiso 1 1 calc R . .
H97B H 0.3812 0.9444 0.3256 0.185 Uiso 1 1 calc R . .
H97C H 0.4430 0.9987 0.3854 0.185 Uiso 1 1 calc R . .
C98 C 0.3843(3) 1.0158(2) 0.4521(3) 0.069 Uani 1 1 d . C .
H98A H 0.4297 1.0270 0.4783 0.104 Uiso 1 1 calc R . .
H98B H 0.3563 1.0045 0.4723 0.104 Uiso 1 1 calc R . .
H98C H 0.3841 1.0507 0.4426 0.104 Uiso 1 1 calc R . .
C99 C 0.2596(2) 0.74705(19) 0.39867(19) 0.035 Uani 1 1 d . . .
H99 H 0.2174 0.7480 0.3807 0.042 Uiso 1 1 calc R C .
C100 C 0.2630(3) 0.7307(2) 0.4528(2) 0.051 Uani 1 1 d . C .
H10D H 0.3036 0.7285 0.4702 0.076 Uiso 1 1 calc R . .
H10E H 0.2245 0.6911 0.4405 0.076 Uiso 1 1 calc R . .
H10F H 0.2631 0.7622 0.4824 0.076 Uiso 1 1 calc R . .
C101 C 0.2602(3) 0.6995(2) 0.3522(2) 0.048 Uani 1 1 d . C .
H10G H 0.2549 0.7092 0.3168 0.071 Uiso 1 1 calc R . .
H10H H 0.2237 0.6590 0.3414 0.071 Uiso 1 1 calc R . .
H10I H 0.3023 0.6995 0.3686 0.071 Uiso 1 1 calc R . .
C102 C 0.1775(2) 0.90522(18) 0.49252(19) 0.033 Uani 1 1 d . . .
H102 H 0.1862 0.9284 0.5313 0.040 Uiso 1 1 calc R C .
C103 C 0.1390(3) 0.96956(19) 0.4587(2) 0.037 Uani 1 1 d . . .
C104 C 0.0775(3) 0.95895(19) 0.4571(2) 0.039 Uani 1 1 d . C .
C105 C 0.0648(3) 1.0075(2) 0.4689(2) 0.046 Uani 1 1 d . . .
H105 H 0.0233 1.0003 0.4681 0.055 Uiso 1 1 calc R C .
C106 C 0.1115(3) 1.0658(2) 0.4816(2) 0.044 Uani 1 1 d . C .
H106 H 0.1028 1.0989 0.4904 0.053 Uiso 1 1 calc R . .
C107 C 0.1712(3) 1.0757(2) 0.4816(2) 0.043 Uani 1 1 d . . .
H107 H 0.2027 1.1160 0.4895 0.051 Uiso 1 1 calc R C .
C108 C 0.1868(2) 1.0287(2) 0.4703(2) 0.039 Uani 1 1 d . C .
C109 C 0.0246(3) 0.8957(2) 0.4449(2) 0.041 Uani 1 1 d . . .
H109 H 0.0354 0.8651 0.4259 0.049 Uiso 1 1 calc R C .
C110 C -0.0452(3) 0.8799(2) 0.4016(2) 0.053 Uani 1 1 d . C .
H11A H -0.0760 0.8366 0.3893 0.079 Uiso 1 1 calc R . .
H11B H -0.0439 0.8882 0.3664 0.079 Uiso 1 1 calc R . .
H11C H -0.0600 0.9050 0.4214 0.079 Uiso 1 1 calc R . .
C111 C 0.0260(2) 0.8900(2) 0.5029(2) 0.043 Uani 1 1 d . C .
H11D H 0.0695 0.8963 0.5282 0.064 Uiso 1 1 calc R . .
H11E H -0.0083 0.8492 0.4942 0.064 Uiso 1 1 calc R . .
H11F H 0.0178 0.9210 0.5236 0.064 Uiso 1 1 calc R . .
C112 C 0.2518(3) 1.0418(2) 0.4670(2) 0.044 Uani 1 1 d . . .
H112 H 0.2600 1.0069 0.4697 0.053 Uiso 1 1 calc R C .
C113 C 0.2424(3) 1.0434(3) 0.4056(3) 0.066 Uani 1 1 d . C .
H11G H 0.2350 1.0777 0.4023 0.099 Uiso 1 1 calc R . .
H11H H 0.2040 1.0050 0.3745 0.099 Uiso 1 1 calc R . .
H11I H 0.2821 1.0485 0.4008 0.099 Uiso 1 1 calc R . .
C114 C 0.3113(3) 1.1002(2) 0.5159(3) 0.056 Uani 1 1 d . C .
H11J H 0.3055 1.1352 0.5125 0.085 Uiso 1 1 calc R . .
H11K H 0.3513 1.1044 0.5121 0.085 Uiso 1 1 calc R . .
H11L H 0.3157 1.0989 0.5547 0.085 Uiso 1 1 calc R . .
C115 C 0.2221(2) 0.84715(18) 0.53362(18) 0.032 Uani 1 1 d . . .
C116 C 0.1849(2) 0.79768(19) 0.54564(19) 0.034 Uani 1 1 d . C .
C117 C 0.2185(2) 0.7874(2) 0.5939(2) 0.040 Uani 1 1 d . . .
H117 H 0.1940 0.7554 0.6035 0.048 Uiso 1 1 calc R C .
C118 C 0.2864(2) 0.8219(2) 0.6282(2) 0.041 Uani 1 1 d . C .
H118 H 0.3079 0.8138 0.6608 0.050 Uiso 1 1 calc R . .
C119 C 0.3226(2) 0.8685(2) 0.6143(2) 0.044 Uani 1 1 d . . .
H119 H 0.3694 0.8912 0.6366 0.053 Uiso 1 1 calc R C .
C120 C 0.2914(2) 0.8825(2) 0.56831(19) 0.038 Uani 1 1 d . C .
C121 C 0.1109(2) 0.75631(19) 0.50780(19) 0.037 Uani 1 1 d . . .
H121 H 0.0981 0.7642 0.4705 0.044 Uiso 1 1 calc R C .
C122 C 0.0922(3) 0.6888(2) 0.4899(2) 0.046 Uani 1 1 d . C .
H12D H 0.1160 0.6800 0.4679 0.068 Uiso 1 1 calc R . .
H12E H 0.0444 0.6633 0.4645 0.068 Uiso 1 1 calc R . .
H12F H 0.1043 0.6798 0.5257 0.068 Uiso 1 1 calc R . .
C123 C 0.0718(3) 0.7702(3) 0.5394(2) 0.051 Uani 1 1 d . C .
H12G H 0.0816 0.7608 0.5751 0.076 Uiso 1 1 calc R . .
H12H H 0.0243 0.7452 0.5126 0.076 Uiso 1 1 calc R . .
H12I H 0.0843 0.8136 0.5509 0.076 Uiso 1 1 calc R . .
C124 C 0.3322(3) 0.9351(2) 0.5558(2) 0.049 Uani 1 1 d . . .
H124 H 0.3080 0.9259 0.5125 0.059 Uiso 1 1 calc R C .
C125 C 0.4013(3) 0.9431(3) 0.5673(2) 0.062 Uani 1 1 d . C .
H12J H 0.4288 0.9583 0.6103 0.093 Uiso 1 1 calc R . .
H12K H 0.4221 0.9725 0.5516 0.093 Uiso 1 1 calc R . .
H12L H 0.3971 0.9036 0.5474 0.093 Uiso 1 1 calc R . .
C126 C 0.3388(3) 0.9953(2) 0.5912(2) 0.055 Uani 1 1 d . C .
H12M H 0.2947 0.9912 0.5805 0.082 Uiso 1 1 calc R . .
H12N H 0.3650 1.0282 0.5818 0.082 Uiso 1 1 calc R . .
H12O H 0.3609 1.0048 0.6339 0.082 Uiso 1 1 calc R . .
C127 C 0.0586(4) 0.8900(4) 0.3022(4) 0.034 Uani 0.50 1 d PD C 1
H12P H 0.1029 0.9073 0.3033 0.041 Uiso 0.50 1 calc PR C 1
H12Q H 0.0564 0.9220 0.3297 0.041 Uiso 0.50 1 calc PR C 1
C128 C 0.0040(5) 0.8643(5) 0.2392(4) 0.048 Uani 0.50 1 d PD C 1
H12R H -0.0051 0.8965 0.2302 0.058 Uiso 0.50 1 calc PR C 1
H12S H 0.0166 0.8468 0.2096 0.058 Uiso 0.50 1 calc PR C 1
C129 C -0.0531(5) 0.8171(4) 0.2383(4) 0.045 Uani 0.50 1 d PD C 1
H12T H -0.0871 0.7903 0.1967 0.054 Uiso 0.50 1 calc PR C 1
H12U H -0.0727 0.8358 0.2594 0.054 Uiso 0.50 1 calc PR C 1
C130 C -0.0297(6) 0.7802(6) 0.2693(5) 0.085 Uani 0.50 1 d PD C 1
H13D H -0.0282 0.7477 0.2420 0.102 Uiso 0.50 1 calc PR C 1
H13E H -0.0572 0.7623 0.2885 0.102 Uiso 0.50 1 calc PR C 1
C131 C 0.32485(19) 0.59947(18) 0.01134(18) 0.029 Uani 1 1 d . . .
H131 H 0.3141 0.5749 -0.0277 0.034 Uiso 1 1 calc R . .
C132 C 0.3650(2) 0.53640(18) 0.04523(17) 0.029 Uani 1 1 d . . .
C133 C 0.4256(2) 0.54551(19) 0.04535(18) 0.031 Uani 1 1 d . . .
C134 C 0.4370(2) 0.4959(2) 0.0337(2) 0.037 Uani 1 1 d . . .
H134 H 0.4778 0.5019 0.0336 0.045 Uiso 1 1 calc R . .
C135 C 0.3900(2) 0.4384(2) 0.0225(2) 0.037 Uani 1 1 d . . .
H135 H 0.3979 0.4048 0.0140 0.044 Uiso 1 1 calc R E .
C136 C 0.3313(2) 0.43018(19) 0.02369(19) 0.035 Uani 1 1 d . . .
H136 H 0.2993 0.3904 0.0166 0.042 Uiso 1 1 calc R . .
C137 C 0.3169(2) 0.47803(18) 0.03497(17) 0.031 Uani 1 1 d . . .
C138 C 0.4786(2) 0.6079(2) 0.0554(2) 0.036 Uani 1 1 d . . .
H138 H 0.4702 0.6396 0.0761 0.043 Uiso 1 1 calc R . .
C139 C 0.4731(2) 0.6120(2) -0.0040(2) 0.042 Uani 1 1 d . . .
H13F H 0.4796 0.5803 -0.0259 0.062 Uiso 1 1 calc R E .
H13G H 0.5071 0.6524 0.0030 0.062 Uiso 1 1 calc R . .
H13H H 0.4292 0.6061 -0.0275 0.062 Uiso 1 1 calc R . .
C140 C 0.5492(2) 0.6221(2) 0.0956(2) 0.046 Uani 1 1 d . . .
H14A H 0.5620 0.5965 0.0734 0.068 Uiso 1 1 calc R E .
H14B H 0.5500 0.6134 0.1310 0.068 Uiso 1 1 calc R . .
H14C H 0.5804 0.6653 0.1078 0.068 Uiso 1 1 calc R . .
C141 C 0.2529(2) 0.4671(2) 0.0398(2) 0.036 Uani 1 1 d . . .
H141 H 0.2428 0.4998 0.0324 0.043 Uiso 1 1 calc R . .
C142 C 0.1933(2) 0.4053(2) -0.0039(2) 0.044 Uani 1 1 d . . .
H14D H 0.1996 0.3729 0.0065 0.065 Uiso 1 1 calc R E .
H14E H 0.1886 0.3995 -0.0443 0.065 Uiso 1 1 calc R . .
H14F H 0.1533 0.4038 -0.0019 0.065 Uiso 1 1 calc R . .
C143 C 0.2663(3) 0.4740(3) 0.1038(2) 0.055 Uani 1 1 d . . .
H14G H 0.2273 0.4702 0.1094 0.083 Uiso 1 1 calc R E .
H14H H 0.3044 0.5143 0.1314 0.083 Uiso 1 1 calc R . .
H14I H 0.2758 0.4420 0.1118 0.083 Uiso 1 1 calc R . .
C144 C 0.2756(2) 0.65402(18) -0.03086(18) 0.030 Uani 1 1 d . . .
C145 C 0.2073(2) 0.61329(19) -0.06601(19) 0.033 Uani 1 1 d . . .
C146 C 0.1724(2) 0.6238(2) -0.1135(2) 0.041 Uani 1 1 d . . .
H146 H 0.1261 0.5969 -0.1366 0.049 Uiso 1 1 calc R . .
C147 C 0.2034(2) 0.6723(2) -0.1279(2) 0.040 Uani 1 1 d . . .
H147 H 0.1792 0.6777 -0.1615 0.049 Uiso 1 1 calc R E .
C148 C 0.2700(2) 0.7125(2) -0.0925(2) 0.038 Uani 1 1 d . . .
H148 H 0.2912 0.7463 -0.1018 0.046 Uiso 1 1 calc R . .
C149 C 0.3075(2) 0.70533(19) -0.04337(19) 0.034 Uani 1 1 d . . .
C150 C 0.1705(2) 0.5595(2) -0.0527(2) 0.039 Uani 1 1 d . . .
H150 H 0.1971 0.5683 -0.0100 0.047 Uiso 1 1 calc R . .
C151 C 0.1020(2) 0.5494(2) -0.0607(2) 0.050 Uani 1 1 d . . .
H15A H 0.1058 0.5880 -0.0387 0.074 Uiso 1 1 calc R E .
H15B H 0.0835 0.5187 -0.0453 0.074 Uiso 1 1 calc R . .
H15C H 0.0728 0.5351 -0.1031 0.074 Uiso 1 1 calc R . .
C152 C 0.1639(3) 0.5006(2) -0.0907(2) 0.049 Uani 1 1 d . . .
H15D H 0.1399 0.4918 -0.1330 0.073 Uiso 1 1 calc R E .
H15E H 0.1395 0.4666 -0.0813 0.073 Uiso 1 1 calc R . .
H15F H 0.2080 0.5056 -0.0823 0.073 Uiso 1 1 calc R . .
C153 C 0.3801(2) 0.7518(2) -0.0050(2) 0.040 Uani 1 1 d . . .
H153 H 0.3939 0.7468 0.0338 0.048 Uiso 1 1 calc R . .
C154 C 0.3928(3) 0.8175(2) 0.0084(2) 0.054 Uani 1 1 d . . .
H15G H 0.3810 0.8241 -0.0287 0.081 Uiso 1 1 calc R E .
H15H H 0.4397 0.8460 0.0354 0.081 Uiso 1 1 calc R . .
H15I H 0.3657 0.8244 0.0273 0.081 Uiso 1 1 calc R . .
C155 C 0.4230(3) 0.7407(3) -0.0334(2) 0.056 Uani 1 1 d . . .
H15J H 0.4154 0.6988 -0.0408 0.085 Uiso 1 1 calc R E .
H15K H 0.4697 0.7698 -0.0064 0.085 Uiso 1 1 calc R . .
H15L H 0.4113 0.7463 -0.0711 0.085 Uiso 1 1 calc R . .
C156 C 0.2852(2) 0.66308(18) 0.18949(18) 0.030 Uani 1 1 d . . .
H156 H 0.2611 0.6620 0.2122 0.036 Uiso 1 1 calc R . .
C157 C 0.1914(2) 0.64552(19) 0.10607(18) 0.032 Uani 1 1 d . . .
C158 C 0.1795(2) 0.68970(19) 0.08724(19) 0.033 Uani 1 1 d . . .
C159 C 0.1144(2) 0.6792(2) 0.0588(2) 0.038 Uani 1 1 d . . .
H159 H 0.1071 0.7092 0.0465 0.046 Uiso 1 1 calc R . .
C160 C 0.0607(2) 0.6257(2) 0.0486(2) 0.042 Uani 1 1 d . . .
H160 H 0.0168 0.6187 0.0291 0.050 Uiso 1 1 calc R E .
C161 C 0.0724(2) 0.5831(2) 0.0673(2) 0.041 Uani 1 1 d . . .
H161 H 0.0357 0.5464 0.0603 0.049 Uiso 1 1 calc R . .
C162 C 0.1368(2) 0.5916(2) 0.0964(2) 0.036 Uani 1 1 d . . .
C163 C 0.2361(2) 0.75121(19) 0.10108(19) 0.035 Uani 1 1 d . . .
H163 H 0.2788 0.7511 0.1193 0.041 Uiso 1 1 calc R . .
C164 C 0.2303(3) 0.7643(2) 0.0451(2) 0.045 Uani 1 1 d . . .
H16A H 0.2295 0.7317 0.0162 0.068 Uiso 1 1 calc R E .
H16B H 0.2683 0.8036 0.0554 0.068 Uiso 1 1 calc R . .
H16C H 0.1893 0.7660 0.0277 0.068 Uiso 1 1 calc R . .
C165 C 0.2363(3) 0.8012(2) 0.1456(2) 0.050 Uani 1 1 d . . .
H16D H 0.1937 0.8004 0.1290 0.075 Uiso 1 1 calc R E .
H16E H 0.2720 0.8411 0.1538 0.075 Uiso 1 1 calc R . .
H16F H 0.2433 0.7944 0.1826 0.075 Uiso 1 1 calc R . .
C166 C 0.1440(2) 0.5418(2) 0.1162(2) 0.042 Uani 1 1 d . . .
H166 H 0.1923 0.5550 0.1366 0.050 Uiso 1 1 calc R . .
C167 C 0.1155(3) 0.5327(3) 0.1601(3) 0.067 Uani 1 1 d . . .
H16G H 0.0672 0.5140 0.1394 0.101 Uiso 1 1 calc R E .
H16H H 0.1337 0.5724 0.1918 0.101 Uiso 1 1 calc R . .
H16I H 0.1273 0.5059 0.1775 0.101 Uiso 1 1 calc R . .
C168 C 0.1104(3) 0.4824(2) 0.0626(3) 0.067 Uani 1 1 d . . .
H16J H 0.1127 0.4501 0.0761 0.100 Uiso 1 1 calc R E .
H16K H 0.1330 0.4879 0.0372 0.100 Uiso 1 1 calc R . .
H16L H 0.0640 0.4709 0.0400 0.100 Uiso 1 1 calc R . .
C169 C 0.3809(2) 0.6853(2) 0.27588(19) 0.037 Uani 1 1 d . . .
C170 C 0.4243(2) 0.7465(2) 0.31469(19) 0.037 Uani 1 1 d . . .
C171 C 0.4620(3) 0.7591(2) 0.3743(2) 0.047 Uani 1 1 d . . .
H171 H 0.4925 0.8003 0.4013 0.056 Uiso 1 1 calc R . .
C172 C 0.4559(3) 0.7128(3) 0.3947(2) 0.053 Uani 1 1 d . . .
H172 H 0.4822 0.7223 0.4353 0.063 Uiso 1 1 calc R E .
C173 C 0.4121(3) 0.6535(3) 0.3567(2) 0.052 Uani 1 1 d . . .
H173 H 0.4075 0.6220 0.3713 0.062 Uiso 1 1 calc R . .
C174 C 0.3739(3) 0.6382(2) 0.2968(2) 0.043 Uani 1 1 d . . .
C175 C 0.4293(2) 0.7977(2) 0.29289(19) 0.041 Uani 1 1 d . . .
H175 H 0.4257 0.7836 0.2519 0.049 Uiso 1 1 calc R . .
C176 C 0.3711(3) 0.8099(2) 0.2878(2) 0.046 Uani 1 1 d . . .
H17A H 0.3294 0.7733 0.2583 0.069 Uiso 1 1 calc R E .
H17B H 0.3765 0.8442 0.2753 0.069 Uiso 1 1 calc R . .
H17C H 0.3706 0.8200 0.3266 0.069 Uiso 1 1 calc R . .
C177 C 0.4951(3) 0.8574(2) 0.3310(2) 0.053 Uani 1 1 d . . .
H17D H 0.4970 0.8762 0.3695 0.080 Uiso 1 1 calc R E .
H17E H 0.4986 0.8856 0.3104 0.080 Uiso 1 1 calc R . .
H17F H 0.5319 0.8487 0.3374 0.080 Uiso 1 1 calc R . .
C178 C 0.3242(3) 0.5723(2) 0.2569(2) 0.049 Uani 1 1 d . . .
H178 H 0.3095 0.5692 0.2148 0.059 Uiso 1 1 calc R . .
C179 C 0.2633(3) 0.5517(3) 0.2684(3) 0.062 Uani 1 1 d . . .
H17G H 0.2762 0.5536 0.3093 0.093 Uiso 1 1 calc R E .
H17H H 0.2304 0.5096 0.2404 0.093 Uiso 1 1 calc R . .
H17I H 0.2444 0.5786 0.2630 0.093 Uiso 1 1 calc R . .
C180 C 0.3537(3) 0.5292(2) 0.2630(2) 0.055 Uani 1 1 d . . .
H18A H 0.3918 0.5422 0.2542 0.082 Uiso 1 1 calc R E .
H18B H 0.3201 0.4873 0.2349 0.082 Uiso 1 1 calc R . .
H18C H 0.3680 0.5307 0.3037 0.082 Uiso 1 1 calc R . .
C181 C 0.4745(3) 0.6392(2) 0.2086(2) 0.047 Uani 1 1 d . E .
H18D H 0.4793 0.6117 0.1790 0.056 Uiso 1 1 calc R D 1
H18E H 0.4342 0.6148 0.2122 0.056 Uiso 1 1 calc R D 1
C182 C 0.5333(6) 0.6694(5) 0.2667(5) 0.054 Uiso 0.50 1 d PD E 1
H18F H 0.5216 0.6539 0.2958 0.065 Uiso 0.50 1 calc PR E 1
H18G H 0.5681 0.6605 0.2627 0.065 Uiso 0.50 1 calc PR E 1
C183 C 0.5575(6) 0.7353(5) 0.2873(5) 0.056 Uiso 0.50 1 d PD E 1
H18H H 0.6065 0.7585 0.3074 0.067 Uiso 0.50 1 calc PR E 1
H18I H 0.5407 0.7482 0.3152 0.067 Uiso 0.50 1 calc PR E 1
C184 C 0.5307(2) 0.7440(2) 0.2320(2) 0.052 Uani 0.50 1 d P E 1
H18J H 0.5217 0.7787 0.2399 0.062 Uiso 0.50 1 calc PR E 1
H18K H 0.5628 0.7530 0.2151 0.062 Uiso 0.50 1 calc PR E 1
C185 C 0.4749(2) 0.82613(19) 0.15514(18) 0.034 Uani 1 1 d . . .
C186 C 0.4738(2) 0.88038(19) 0.18873(18) 0.036 Uani 1 1 d . . .
C187 C 0.4142(2) 0.8793(2) 0.1820(2) 0.039 Uani 1 1 d . . .
H187 H 0.3735 0.8436 0.1543 0.047 Uiso 1 1 calc R . .
C188 C 0.4137(3) 0.9294(2) 0.2148(2) 0.044 Uani 1 1 d . . .
H188 H 0.3729 0.9279 0.2101 0.053 Uiso 1 1 calc R . .
C189 C 0.4726(3) 0.9812(2) 0.2543(2) 0.046 Uani 1 1 d . . .
H189 H 0.4725 1.0160 0.2765 0.055 Uiso 1 1 calc R . .
C190 C 0.5321(3) 0.9829(2) 0.2619(2) 0.048 Uani 1 1 d . . .
H190 H 0.5725 1.0192 0.2890 0.058 Uiso 1 1 calc R . .
C191 C 0.5335(2) 0.9327(2) 0.2305(2) 0.042 Uani 1 1 d . . .
H191 H 0.5745 0.9337 0.2373 0.050 Uiso 1 1 calc R . .
C192 C 0.5230(2) 0.83154(19) 0.13640(18) 0.036 Uani 1 1 d . . .
C193 C 0.5693(2) 0.88856(19) 0.13784(19) 0.039 Uani 1 1 d . . .
H193 H 0.5614 0.9223 0.1450 0.046 Uiso 1 1 calc R . .
C194 C 0.6228(2) 0.89559(19) 0.12947(19) 0.038 Uani 1 1 d . . .
H194 H 0.6508 0.9343 0.1311 0.046 Uiso 1 1 calc R . .
C195 C 0.6410(2) 0.84577(19) 0.11759(19) 0.036 Uani 1 1 d . . .
H195 H 0.6427 0.8406 0.0785 0.044 Uiso 1 1 calc R . .
C196 C 0.5855(2) 0.78576(19) 0.10673(19) 0.039 Uani 1 1 d . . .
H196 H 0.5888 0.7499 0.0940 0.046 Uiso 1 1 calc R . .
C197 C 0.5318(2) 0.77962(19) 0.11387(19) 0.038 Uani 1 1 d . . .
H197 H 0.4979 0.7397 0.1038 0.046 Uiso 1 1 calc R . .
C198 C 0.7138(2) 0.86441(18) 0.16420(18) 0.035 Uani 1 1 d . . .
C199 C 0.7287(2) 0.88828(18) 0.22931(19) 0.039 Uani 1 1 d . . .
C200 C 0.7951(3) 0.9233(2) 0.2714(2) 0.046 Uani 1 1 d . . .
H200 H 0.8289 0.9330 0.2587 0.055 Uiso 1 1 calc R . .
C201 C 0.8122(3) 0.9442(2) 0.3322(2) 0.054 Uani 1 1 d . . .
H201 H 0.8574 0.9674 0.3609 0.065 Uiso 1 1 calc R . .
C202 C 0.7623(3) 0.9306(2) 0.3502(2) 0.058 Uani 1 1 d . . .
H202 H 0.7735 0.9454 0.3915 0.069 Uiso 1 1 calc R . .
C203 C 0.6968(3) 0.8960(2) 0.3089(2) 0.054 Uani 1 1 d . . .
H203 H 0.6631 0.8868 0.3218 0.065 Uiso 1 1 calc R . .
C204 C 0.6797(3) 0.8746(2) 0.2484(2) 0.047 Uani 1 1 d . . .
H204 H 0.6344 0.8506 0.2201 0.056 Uiso 1 1 calc R . .
C205 C 0.7254(2) 0.80903(19) 0.14979(19) 0.038 Uani 1 1 d . . .
C206 C 0.7351(4) 0.7924(3) 0.1006(3) 0.076 Uani 1 1 d . . .
H206 H 0.7364 0.8162 0.0770 0.091 Uiso 1 1 calc R . .
C207 C 0.7433(4) 0.7417(3) 0.0841(3) 0.080 Uani 1 1 d . . .
H207 H 0.7508 0.7317 0.0501 0.096 Uiso 1 1 calc R . .
C208 C 0.7407(3) 0.7061(2) 0.1169(2) 0.046 Uani 1 1 d . . .
H208 H 0.7459 0.6711 0.1056 0.055 Uiso 1 1 calc R . .
C209 C 0.7307(2) 0.7212(2) 0.16552(19) 0.039 Uani 1 1 d . . .
H209 H 0.7293 0.6970 0.1886 0.046 Uiso 1 1 calc R . .
C210 C 0.7226(2) 0.77200(19) 0.18193(19) 0.035 Uani 1 1 d . . .
H210 H 0.7149 0.7816 0.2159 0.042 Uiso 1 1 calc R . .
C211 C 0.7497(2) 0.9147(2) -0.0099(2) 0.037 Uani 1 1 d . . .
H211 H 0.7294 0.8974 -0.0521 0.045 Uiso 1 1 calc R . .
C212 C 0.7669(3) 0.8295(2) -0.0101(2) 0.048 Uani 1 1 d . . .
C213 C 0.8252(4) 0.8248(3) 0.0042(2) 0.068 Uani 1 1 d . . .
C214 C 0.8193(5) 0.7675(4) -0.0236(3) 0.085 Uani 1 1 d . . .
H214 H 0.8574 0.7626 -0.0147 0.102 Uiso 1 1 calc R . .
C215 C 0.7592(5) 0.7202(4) -0.0628(3) 0.100 Uani 1 1 d . . .
H215 H 0.7558 0.6823 -0.0822 0.119 Uiso 1 1 calc R . .
C216 C 0.7011(5) 0.7246(3) -0.0763(3) 0.085 Uani 1 1 d . . .
H216 H 0.6596 0.6898 -0.1041 0.102 Uiso 1 1 calc R . .
C217 C 0.7036(3) 0.7796(2) -0.0494(2) 0.058 Uani 1 1 d . . .
C218 C 0.8907(4) 0.8789(4) 0.0473(3) 0.083 Uani 1 1 d . . .
H218 H 0.8901 0.9157 0.0406 0.100 Uiso 1 1 calc R . .
C219 C 0.9015(5) 0.8886(4) 0.1118(3) 0.109 Uani 1 1 d U . .
H21D H 0.8603 0.8817 0.1144 0.164 Uiso 1 1 calc R . .
H21E H 0.9365 0.9305 0.1385 0.164 Uiso 1 1 calc R . .
H21F H 0.9145 0.8597 0.1235 0.164 Uiso 1 1 calc R . .
C220 C 0.9512(5) 0.8777(6) 0.0426(5) 0.163 Uani 1 1 d U . .
H22D H 0.9562 0.8450 0.0535 0.245 Uiso 1 1 calc R . .
H22E H 0.9909 0.9171 0.0695 0.245 Uiso 1 1 calc R . .
H22F H 0.9450 0.8702 0.0015 0.245 Uiso 1 1 calc R . .
C221 C 0.6384(3) 0.7808(3) -0.0647(3) 0.074 Uani 1 1 d . . .
H221 H 0.6487 0.8214 -0.0380 0.089 Uiso 1 1 calc R . .
C222 C 0.6055(4) 0.7744(4) -0.1276(4) 0.101 Uani 1 1 d . . .
H22G H 0.5945 0.7347 -0.1550 0.152 Uiso 1 1 calc R . .
H22H H 0.6357 0.8073 -0.1344 0.152 Uiso 1 1 calc R . .
H22I H 0.5650 0.7769 -0.1345 0.152 Uiso 1 1 calc R . .
C223 C 0.5921(5) 0.7311(4) -0.0504(5) 0.131 Uani 1 1 d . . .
H22J H 0.5572 0.7400 -0.0478 0.196 Uiso 1 1 calc R . .
H22K H 0.6178 0.7312 -0.0123 0.196 Uiso 1 1 calc R . .
H22L H 0.5720 0.6909 -0.0820 0.196 Uiso 1 1 calc R . .
C224 C 0.7270(3) 0.9955(2) -0.0148(2) 0.046 Uani 1 1 d . . .
C225 C 0.7576(3) 1.0208(2) -0.0479(2) 0.059 Uani 1 1 d . . .
C226 C 0.7270(4) 1.0462(3) -0.0826(3) 0.080 Uani 1 1 d . . .
H226 H 0.7454 1.0621 -0.1067 0.095 Uiso 1 1 calc R . .
C227 C 0.6724(5) 1.0488(4) -0.0833(3) 0.103 Uani 1 1 d . . .
H227 H 0.6536 1.0665 -0.1074 0.124 Uiso 1 1 calc R . .
C228 C 0.6438(5) 1.0258(4) -0.0488(3) 0.104 Uani 1 1 d . . .
H228 H 0.6056 1.0277 -0.0492 0.125 Uiso 1 1 calc R . .
C229 C 0.6721(4) 0.9999(3) -0.0133(3) 0.066 Uani 1 1 d . . .
C230 C 0.8207(3) 1.0228(3) -0.0457(3) 0.072 Uani 1 1 d . . .
H230 H 0.8375 1.0080 -0.0145 0.087 Uiso 1 1 calc R . .
C231 C 0.8099(4) 0.9822(4) -0.1036(3) 0.085 Uani 1 1 d . . .
H23A H 0.7743 0.9408 -0.1156 0.128 Uiso 1 1 calc R . .
H23B H 0.8507 0.9810 -0.0990 0.128 Uiso 1 1 calc R . .
H23C H 0.7976 0.9981 -0.1341 0.128 Uiso 1 1 calc R . .
C232 C 0.8736(5) 1.0887(4) -0.0278(4) 0.121 Uani 1 1 d . . .
H23D H 0.8551 1.1069 -0.0534 0.182 Uiso 1 1 calc R . .
H23E H 0.9119 1.0886 -0.0324 0.182 Uiso 1 1 calc R . .
H23F H 0.8875 1.1127 0.0138 0.182 Uiso 1 1 calc R . .
C233 C 0.6401(4) 0.9736(4) 0.0229(3) 0.076 Uani 1 1 d . . .
H233 H 0.6741 0.9710 0.0548 0.092 Uiso 1 1 calc R . .
C234 C 0.6165(5) 1.0123(5) 0.0536(4) 0.110 Uani 1 1 d . . .
H23G H 0.5798 1.0124 0.0234 0.164 Uiso 1 1 calc R . .
H23H H 0.6531 1.0543 0.0769 0.164 Uiso 1 1 calc R . .
H23I H 0.6014 0.9951 0.0800 0.164 Uiso 1 1 calc R . .
C235 C 0.5849(4) 0.9108(4) -0.0142(3) 0.092 Uani 1 1 d . . .
H23J H 0.5508 0.9115 -0.0465 0.137 Uiso 1 1 calc R . .
H23K H 0.5658 0.8938 0.0104 0.137 Uiso 1 1 calc R . .
H23L H 0.6013 0.8854 -0.0310 0.137 Uiso 1 1 calc R . .
C236 C 0.8938(2) 1.0840(2) 0.1940(2) 0.042 Uani 1 1 d . . .
H236 H 0.9240 1.1245 0.2228 0.051 Uiso 1 1 calc R . .
C237 C 0.9862(3) 1.0668(3) 0.2113(3) 0.064 Uani 1 1 d . . .
C238 C 1.0123(3) 1.0626(2) 0.2664(3) 0.055 Uani 1 1 d . . .
C239 C 1.0803(3) 1.0816(3) 0.2950(4) 0.082 Uani 1 1 d . . .
H239 H 1.0977 1.0780 0.3320 0.099 Uiso 1 1 calc R . .
C240 C 1.1216(4) 1.1046(5) 0.2716(4) 0.121 Uani 1 1 d . . .
H240 H 1.1674 1.1176 0.2920 0.146 Uiso 1 1 calc R . .
C241 C 1.0970(4) 1.1091(6) 0.2186(5) 0.152 Uani 1 1 d . . .
H241 H 1.1261 1.1248 0.2020 0.182 Uiso 1 1 calc R . .
C242 C 1.0271(3) 1.0905(5) 0.1861(4) 0.114 Uani 1 1 d . . .
C243 C 0.9696(3) 1.0391(2) 0.2958(2) 0.053 Uani 1 1 d . . .
H243 H 0.9228 1.0261 0.2687 0.064 Uiso 1 1 calc R . .
C244 C 0.9722(4) 0.9843(3) 0.3067(4) 0.096 Uani 1 1 d . . .
H24D H 0.9534 0.9507 0.2684 0.143 Uiso 1 1 calc R . .
H24E H 0.9465 0.9713 0.3284 0.143 Uiso 1 1 calc R . .
H24F H 1.0183 0.9955 0.3303 0.143 Uiso 1 1 calc R . .
C245 C 0.9911(3) 1.0886(3) 0.3547(3) 0.073 Uani 1 1 d . . .
H24G H 1.0349 1.0985 0.3833 0.110 Uiso 1 1 calc R . .
H24H H 0.9592 1.0738 0.3704 0.110 Uiso 1 1 calc R . .
H24I H 0.9930 1.1253 0.3482 0.110 Uiso 1 1 calc R . .
C246 C 1.0000(4) 1.0966(6) 0.1262(4) 0.145 Uani 1 1 d . . .
H246 H 0.9526 1.0856 0.1139 0.174 Uiso 1 1 calc R . .
C247 C 1.0037(7) 1.0487(7) 0.0768(6) 0.203 Uani 1 1 d U . .
H24J H 0.9864 1.0521 0.0383 0.305 Uiso 1 1 calc R . .
H24K H 0.9771 1.0071 0.0730 0.305 Uiso 1 1 calc R . .
H24L H 1.0498 1.0581 0.0890 0.305 Uiso 1 1 calc R . .
C248 C 1.0358(6) 1.1580(6) 0.1278(5) 0.158 Uani 1 1 d U . .
H24M H 1.0345 1.1877 0.1579 0.237 Uiso 1 1 calc R . .
H24N H 1.0150 1.1587 0.0886 0.237 Uiso 1 1 calc R . .
H24O H 1.0819 1.1686 0.1378 0.237 Uiso 1 1 calc R . .
C249 C 0.8054(3) 1.1073(2) 0.1812(2) 0.048 Uani 1 1 d U . .
C250 C 0.7751(3) 1.1035(2) 0.2186(3) 0.054 Uani 1 1 d U . .
C251 C 0.7495(3) 1.1432(3) 0.2288(4) 0.088 Uani 1 1 d U . .
H251 H 0.7289 1.1418 0.2546 0.106 Uiso 1 1 calc R . .
C252 C 0.7544(4) 1.1851(3) 0.2012(4) 0.113 Uani 1 1 d U . .
H252 H 0.7371 1.2119 0.2080 0.135 Uiso 1 1 calc R . .
C253 C 0.7832(5) 1.1868(3) 0.1655(4) 0.115 Uani 1 1 d U . .
H253 H 0.7864 1.2156 0.1474 0.138 Uiso 1 1 calc R . .
C254 C 0.8088(4) 1.1493(3) 0.1535(3) 0.084 Uani 1 1 d U . .
C255 C 0.7732(3) 1.0602(2) 0.2510(3) 0.056 Uani 1 1 d U . .
H255 H 0.7727 1.0243 0.2256 0.067 Uiso 1 1 calc R . .
C256 C 0.8359(3) 1.0920(3) 0.3092(3) 0.069 Uani 1 1 d U . .
H25D H 0.8746 1.1069 0.3013 0.103 Uiso 1 1 calc R . .
H25E H 0.8368 1.0630 0.3283 0.103 Uiso 1 1 calc R . .
H25F H 0.8369 1.1265 0.3357 0.103 Uiso 1 1 calc R . .
C257 C 0.7118(4) 1.0359(3) 0.2619(4) 0.092 Uani 1 1 d U . .
H25G H 0.7099 1.0037 0.2769 0.137 Uiso 1 1 calc R . .
H25H H 0.6719 1.0191 0.2244 0.137 Uiso 1 1 calc R . .
H25I H 0.7142 1.0693 0.2913 0.137 Uiso 1 1 calc R . .
C258 C 0.8410(6) 1.1551(3) 0.1125(3) 0.115 Uani 1 1 d U . .
H258 H 0.8399 1.1154 0.0962 0.138 Uiso 1 1 calc R . .
C259 C 0.8025(7) 1.1656(4) 0.0595(4) 0.168 Uani 1 1 d U . .
H25J H 0.7552 1.1363 0.0423 0.251 Uiso 1 1 calc R . .
H25K H 0.8182 1.1599 0.0293 0.251 Uiso 1 1 calc R . .
H25L H 0.8094 1.2074 0.0731 0.251 Uiso 1 1 calc R . .
C260 C 0.9156(6) 1.2063(4) 0.1479(4) 0.145 Uani 1 1 d U . .
H26A H 0.9188 1.2441 0.1710 0.217 Uiso 1 1 calc R . .
H26B H 0.9340 1.2136 0.1199 0.217 Uiso 1 1 calc R . .
H26C H 0.9404 1.1931 0.1750 0.217 Uiso 1 1 calc R . .
C282 C 0.5520(6) 0.6697(5) 0.2551(6) 0.060 Uiso 0.50 1 d PD E 2
H28A H 0.5575 0.6762 0.2963 0.071 Uiso 0.50 1 calc PR E 2
H28B H 0.5707 0.6433 0.2442 0.071 Uiso 0.50 1 calc PR E 2
C283 C 0.5844(5) 0.7286(5) 0.2498(5) 0.056 Uiso 0.50 1 d PD E 2
H28C H 0.6221 0.7602 0.2883 0.067 Uiso 0.50 1 calc PR E 2
H28D H 0.6004 0.7242 0.2191 0.067 Uiso 0.50 1 calc PR E 2
C300 C -0.0571(5) 0.2627(4) 0.3089(4) 0.119 Uiso 1 1 d D . .
H30A H -0.0538 0.2514 0.3433 0.178 Uiso 1 1 calc R . .
H30B H -0.0182 0.2685 0.3023 0.178 Uiso 1 1 calc R . .
H30C H -0.0972 0.2302 0.2734 0.178 Uiso 1 1 calc R . .
C301 C -0.0600(4) 0.3182(5) 0.3200(4) 0.127 Uiso 1 1 d D . .
C302 C -0.0314(8) 0.3574(6) 0.2933(7) 0.220 Uiso 1 1 d D . .
H302 H -0.0059 0.3502 0.2743 0.264 Uiso 1 1 calc R . .
C303 C -0.0424(10) 0.4046(8) 0.2964(8) 0.281 Uiso 1 1 d D . .
H303 H -0.0411 0.4202 0.2664 0.338 Uiso 1 1 calc R . .
C304 C -0.0555(7) 0.4327(6) 0.3388(7) 0.178 Uiso 1 1 d D . .
H304 H -0.0539 0.4711 0.3442 0.213 Uiso 1 1 calc R . .
C305 C -0.0712(11) 0.4003(8) 0.3733(8) 0.297 Uiso 1 1 d D . .
H305 H -0.0771 0.4179 0.4063 0.356 Uiso 1 1 calc R . .
C306 C -0.0783(8) 0.3421(7) 0.3592(7) 0.225 Uiso 1 1 d D . .
H306 H -0.0971 0.3176 0.3782 0.270 Uiso 1 1 calc R . .
C327 C 0.0194(5) 0.8646(4) 0.2914(4) 0.040 Uani 0.50 1 d PD C 2
H32A H 0.0536 0.8820 0.2781 0.048 Uiso 0.50 1 calc PR C 2
H32B H 0.0270 0.8972 0.3261 0.048 Uiso 0.50 1 calc PR C 2
C328 C -0.0511(6) 0.8368(5) 0.2400(5) 0.062 Uani 0.50 1 d PD C 2
H32C H -0.0826 0.8401 0.2553 0.074 Uiso 0.50 1 calc PR C 2
H32D H -0.0507 0.8564 0.2109 0.074 Uiso 0.50 1 calc PR C 2
C329 C -0.0667(6) 0.7731(5) 0.2143(5) 0.071 Uani 0.50 1 d PD C 2
H32E H -0.0499 0.7667 0.1845 0.085 Uiso 0.50 1 calc PR C 2
H32F H -0.1148 0.7442 0.1963 0.085 Uiso 0.50 1 calc PR C 2
C330 C -0.0270(5) 0.7683(6) 0.2731(6) 0.074 Uani 0.50 1 d PDU C 2
H33A H -0.0562 0.7561 0.2925 0.089 Uiso 0.50 1 calc PR C 2
H33B H -0.0165 0.7351 0.2620 0.089 Uiso 0.50 1 calc PR C 2
C400 C 0.1294(6) 0.3320(6) 0.1110(6) 0.191 Uani 0.50 1 d PDU F -1
H40A H 0.1745 0.3570 0.1434 0.286 Uiso 0.50 1 calc PR F -1
H40B H 0.1276 0.3422 0.0762 0.286 Uiso 0.50 1 calc PR F -1
H40C H 0.1166 0.2886 0.1005 0.286 Uiso 0.50 1 calc PR F -1
C401 C 0.0830(8) 0.3442(7) 0.1305(8) 0.112 Uani 0.50 1 d PDU F -1
C402 C 0.1047(9) 0.3750(11) 0.1921(7) 0.155 Uani 0.50 1 d PDU F -1
H402 H 0.1474 0.3855 0.2204 0.186 Uiso 0.50 1 calc PR F -1
C403 C 0.0644(9) 0.3889(7) 0.2100(7) 0.177 Uani 0.50 1 d PD F -1
H403 H 0.0767 0.4077 0.2511 0.212 Uiso 0.50 1 calc PR F -1
C404 C 0.0037(7) 0.3749(7) 0.1661(6) 0.126 Uani 0.50 1 d PD F -1
H404 H -0.0240 0.3873 0.1779 0.151 Uiso 0.50 1 calc PR F -1
C405 C -0.0175(7) 0.3445(8) 0.1075(7) 0.101 Uani 0.50 1 d PD F -1
H405 H -0.0607 0.3329 0.0796 0.121 Uiso 0.50 1 calc PR F -1
C406 C 0.0226(8) 0.3305(9) 0.0887(8) 0.197 Uani 0.50 1 d PD F -1
H406 H 0.0092 0.3115 0.0474 0.237 Uiso 0.50 1 calc PR F -1
C500 C 0.4677(5) 0.9637(4) 0.8572(4) 0.113 Uani 1 1 d D . .
H50D H 0.4272 0.9659 0.8388 0.170 Uiso 1 1 calc R . .
H50E H 0.5010 0.9878 0.8463 0.170 Uiso 1 1 calc R . .
H50F H 0.4847 0.9802 0.9006 0.170 Uiso 1 1 calc R . .
C501 C 0.4532(4) 0.9012(4) 0.8365(3) 0.086 Uani 1 1 d D . .
C502 C 0.4829(5) 0.8839(4) 0.8031(4) 0.110 Uani 1 1 d . . .
H502 H 0.5120 0.9124 0.7932 0.131 Uiso 1 1 calc R . .
C503 C 0.4684(6) 0.8243(5) 0.7852(6) 0.142 Uani 1 1 d . . .
H503 H 0.4876 0.8121 0.7615 0.171 Uiso 1 1 calc R . .
C504 C 0.4292(6) 0.7810(6) 0.7982(6) 0.140 Uani 1 1 d . . .
H504 H 0.4223 0.7405 0.7861 0.168 Uiso 1 1 calc R . .
C505 C 0.4005(5) 0.7991(5) 0.8295(5) 0.125 Uani 1 1 d . . .
H505 H 0.3712 0.7698 0.8384 0.150 Uiso 1 1 calc R . .
C506 C 0.4113(4) 0.8571(4) 0.8490(4) 0.091 Uani 1 1 d . . .
H506 H 0.3901 0.8677 0.8713 0.109 Uiso 1 1 calc R . .
C600 C 1.1983(15) 1.3069(13) 0.2681(11) 0.198 Uiso 0.50 1 d PD G -2
H60A H 1.1504 1.2817 0.2528 0.298 Uiso 0.50 1 calc PR G -2
H60B H 1.2072 1.3351 0.2478 0.298 Uiso 0.50 1 calc PR G -2
H60C H 1.2181 1.3304 0.3110 0.298 Uiso 0.50 1 calc PR G -2
C601 C 1.2294(8) 1.2639(7) 0.2562(6) 0.081 Uiso 0.50 1 d PD G -2
C602 C 1.2578(9) 1.2478(8) 0.2969(6) 0.100 Uiso 0.50 1 d PD G -2
H602 H 1.2630 1.2649 0.3360 0.119 Uiso 0.50 1 calc PR G -2
C603 C 1.2808(10) 1.2067(8) 0.2856(6) 0.102 Uiso 0.50 1 d PD G -2
H603 H 1.3002 1.1941 0.3151 0.122 Uiso 0.50 1 calc PR G -2
C604 C 1.2733(7) 1.1858(6) 0.2285(6) 0.080 Uiso 0.50 1 d PD G -2
H604 H 1.2896 1.1586 0.2192 0.096 Uiso 0.50 1 calc PR G -2
C605 C 1.2453(8) 1.2007(8) 0.1856(6) 0.086 Uiso 0.50 1 d PD G -2
H605 H 1.2419 1.1839 0.1472 0.103 Uiso 0.50 1 calc PR G -2
C606 C 1.2199(7) 1.2416(7) 0.1956(5) 0.083 Uiso 0.50 1 d PD G -2
H606 H 1.1990 1.2529 0.1656 0.099 Uiso 0.50 1 calc PR G -2
C700 C 0.6243(6) 0.9078(4) 0.7575(4) 0.142 Uani 1 1 d U . .
H70A H 0.6656 0.9062 0.7721 0.212 Uiso 1 1 calc R . .
H70B H 0.5963 0.8869 0.7745 0.212 Uiso 1 1 calc R . .
H70C H 0.6343 0.9506 0.7695 0.212 Uiso 1 1 calc R . .
C701 C 0.5883(4) 0.8766(3) 0.6904(3) 0.080 Uani 1 1 d . . .
C702 C 0.5187(4) 0.8592(3) 0.6611(3) 0.086 Uani 1 1 d . . .
H702 H 0.4971 0.8677 0.6839 0.103 Uiso 1 1 calc R . .
C703 C 0.4859(4) 0.8317(3) 0.6026(3) 0.082 Uani 1 1 d . . .
H703 H 0.4404 0.8201 0.5829 0.099 Uiso 1 1 calc R . .
C704 C 0.5186(4) 0.8196(4) 0.5699(3) 0.091 Uani 1 1 d . . .
H704 H 0.4947 0.7994 0.5278 0.109 Uiso 1 1 calc R . .
C705 C 0.5847(5) 0.8363(4) 0.5971(4) 0.101 Uani 1 1 d . . .
H705 H 0.6056 0.8278 0.5735 0.121 Uiso 1 1 calc R . .
C706 C 0.6208(4) 0.8654(3) 0.6583(4) 0.092 Uani 1 1 d . . .
H706 H 0.6664 0.8771 0.6775 0.111 Uiso 1 1 calc R . .
C800 C -0.0302(7) 0.3511(9) 0.1237(10) 0.123 Uani 0.50 1 d PD H -2
H80A H -0.0326 0.3459 0.1596 0.184 Uiso 0.50 1 calc PR H -2
H80B H -0.0711 0.3193 0.0885 0.184 Uiso 0.50 1 calc PR H -2
H80C H -0.0245 0.3915 0.1256 0.184 Uiso 0.50 1 calc PR H -2
C801 C 0.0282(5) 0.3461(5) 0.1197(6) 0.077 Uani 0.50 1 d PD H -2
C802 C 0.0193(6) 0.3100(6) 0.0650(5) 0.071 Uani 0.50 1 d PD H -2
H802 H -0.0227 0.2891 0.0312 0.086 Uiso 0.50 1 calc PR H -2
C803 C 0.0710(7) 0.3052(8) 0.0609(6) 0.106 Uani 0.50 1 d PD H -2
H803 H 0.0667 0.2833 0.0236 0.127 Uiso 0.50 1 calc PR H -2
C804 C 0.1294(6) 0.3320(6) 0.1110(6) 0.191 Uani 0.50 1 d PD H -2
H804 H 0.1643 0.3254 0.1084 0.229 Uiso 0.50 1 calc PR H -2
C805 C 0.1397(6) 0.3678(6) 0.1645(6) 0.077 Uani 0.50 1 d PD H -2
H805 H 0.1824 0.3886 0.1973 0.092 Uiso 0.50 1 calc PR H -2
C806 C 0.0886(6) 0.3742(6) 0.1714(6) 0.086 Uani 0.50 1 d PD H -2
H806 H 0.0939 0.3964 0.2091 0.103 Uiso 0.50 1 calc PR H -2
C900 C 1.2278(12) 1.1958(10) 0.1560(7) 0.123 Uiso 0.50 1 d PD I -1
H90A H 1.2501 1.1712 0.1558 0.185 Uiso 0.50 1 calc PR I -1
H90B H 1.2442 1.2261 0.1396 0.185 Uiso 0.50 1 calc PR I -1
H90C H 1.1800 1.1691 0.1317 0.185 Uiso 0.50 1 calc PR I -1
C901 C 1.2414(10) 1.2272(9) 0.2173(7) 0.115 Uiso 0.50 1 d PD I -1
C902 C 1.2206(8) 1.2714(7) 0.2283(6) 0.080 Uiso 0.50 1 d PD I -1
H902 H 1.1972 1.2802 0.1973 0.096 Uiso 0.50 1 calc PR I -1
C903 C 1.2369(16) 1.3008(13) 0.2876(9) 0.189 Uiso 0.50 1 d PD I -1
H903 H 1.2266 1.3327 0.2966 0.227 Uiso 0.50 1 calc PR I -1
C904 C 1.2658(12) 1.2882(10) 0.3328(7) 0.137 Uiso 0.50 1 d PD I -1
H904 H 1.2734 1.3087 0.3720 0.164 Uiso 0.50 1 calc PR I -1
C905 C 1.2848(14) 1.2427(12) 0.3203(8) 0.169 Uiso 0.50 1 d PD I -1
H905 H 1.3050 1.2318 0.3511 0.203 Uiso 0.50 1 calc PR I -1
C906 C 1.2738(9) 1.2157(7) 0.2645(6) 0.087 Uiso 0.50 1 d PD I -1
H906 H 1.2889 1.1872 0.2569 0.105 Uiso 0.50 1 calc PR I -1
O3A O 0.0210(3) 0.8114(3) 0.3072(3) 0.037 Uiso 0.50 1 d PD C 2
C9A C -0.4993(9) 0.4867(9) 0.1760(7) 0.104 Uiso 0.50 1 d PD A 2
H9A1 H -0.5119 0.4501 0.1431 0.155 Uiso 0.50 1 calc PR A 2
H9A2 H -0.4668 0.5229 0.1748 0.155 Uiso 0.50 1 calc PR A 2
H9A3 H -0.5386 0.4906 0.1722 0.155 Uiso 0.50 1 calc PR A 2
C10A C -0.4442(9) 0.5439(7) 0.2819(7) 0.105 Uiso 0.50 1 d PD A 2
H10J H -0.4065 0.5753 0.2807 0.158 Uiso 0.50 1 calc PR A 2
H10K H -0.4302 0.5415 0.3211 0.158 Uiso 0.50 1 calc PR A 2
H10L H -0.4796 0.5547 0.2748 0.158 Uiso 0.50 1 calc PR A 2
C37A C -0.4326(11) 0.5463(10) 0.4881(10) 0.138 Uiso 0.50 1 d P B 2
H37D H -0.4487 0.5648 0.5130 0.208 Uiso 0.50 1 calc PR B 2
H37E H -0.3907 0.5499 0.5135 0.208 Uiso 0.50 1 calc PR B 2
H37F H -0.4654 0.5030 0.4643 0.208 Uiso 0.50 1 calc PR B 2
C38A C -0.4829(14) 0.5877(13) 0.4176(13) 0.168 Uiso 0.50 1 d P B 2
H38D H -0.4859 0.6148 0.4487 0.252 Uiso 0.50 1 calc PR B 2
H38E H -0.5231 0.5476 0.3979 0.252 Uiso 0.50 1 calc PR B 2
H38F H -0.4784 0.6055 0.3882 0.252 Uiso 0.50 1 calc PR B 2
C284 C 0.5307(2) 0.7440(2) 0.2320(2) 0.050 Uiso 0.50 1 d P E 2
H28E H 0.5264 0.7629 0.2674 0.060 Uiso 0.50 1 calc PR E 2
H28F H 0.5404 0.7735 0.2126 0.060 Uiso 0.50 1 calc PR E 2

loop_
_atom_site_aniso_label
_atom_site_aniso_U_11
_atom_site_aniso_U_22
_atom_site_aniso_U_33
_atom_site_aniso_U_23
_atom_site_aniso_U_13
_atom_site_aniso_U_12
Sm1 0.034 0.028 0.028 0.012 0.015 0.008
O1 0.039 0.030 0.035 0.015 0.021 0.013
N1 0.034 0.034 0.048 0.007 0.015 0.010
C1 0.046 0.033 0.042 0.016 0.019 0.016
Sm2 0.054 0.031 0.028 0.018 0.029 0.027
O2 0.036 0.049 0.032 0.023 0.017 0.017
N2 0.037 0.032 0.036 0.015 0.015 0.012
C2 0.035 0.033 0.052 0.000 0.011 0.009
Sm3 0.031 0.022 0.022 0.007 0.015 0.009
N3 0.076 0.037 0.041 0.015 0.041 0.015
C3 0.044 0.032 0.066 0.013 0.015 0.014
Sm4 0.036 0.027 0.029 0.017 0.017 0.013
O4 0.042 0.024 0.027 0.009 0.015 0.004
N4 0.056 0.047 0.027 0.018 0.018 0.011
C4 0.042 0.045 0.075 0.017 0.012 0.017
O5 0.034 0.035 0.030 0.013 0.015 0.013
N5 0.069 0.034 0.032 0.019 0.037 0.028
C5 0.034 0.056 0.071 0.008 0.014 0.014
O6 0.052 0.025 0.033 0.015 0.026 0.011
N6 0.056 0.027 0.036 0.016 0.032 0.019
C6 0.042 0.063 0.063 0.010 0.025 0.013
N7 0.064 0.026 0.039 0.017 0.038 0.025
C7 0.037 0.055 0.058 0.012 0.016 0.011
N8 0.051 0.024 0.026 0.011 0.025 0.018
C8 0.038 0.057 0.021 0.025 0.009 0.018
N9 0.037 0.023 0.024 0.005 0.016 0.016
C9 0.061 0.051 0.058 0.033 0.039 0.033
N10 0.036 0.026 0.022 0.007 0.014 0.015
C10 0.060 0.034 0.030 0.012 0.018 0.019
N11 0.033 0.022 0.031 0.010 0.017 0.010
C11 0.040 0.100 0.066 0.036 0.024 0.018
N12 0.042 0.031 0.027 0.012 0.023 0.017
C12 0.097 0.257 0.087 0.077 0.055 0.099
N13 0.058 0.038 0.036 0.021 0.031 0.028
C13 0.067 0.091 0.144 0.064 0.024 0.016
N14 0.057 0.037 0.029 0.020 0.022 0.026
C14 0.041 0.029 0.046 0.016 0.015 0.015
N15 0.044 0.044 0.044 0.016 0.020 0.015
C15 0.067 0.060 0.066 0.038 0.032 0.036
N16 0.049 0.028 0.036 0.018 0.015 0.014
C16 0.094 0.068 0.110 0.055 0.049 0.059
C17 0.088 0.062 0.101 0.025 0.040 0.052
C18 0.078 0.047 0.086 0.021 0.049 0.036
C19 0.057 0.030 0.058 0.015 0.029 0.020
C20 0.116 0.089 0.087 0.068 0.059 0.060
C21 0.134 0.117 0.153 0.099 0.104 0.073
C22 0.156 0.142 0.110 0.099 0.061 0.095
C23 0.097 0.040 0.067 0.030 0.055 0.038
C24 0.134 0.102 0.077 0.060 0.001 0.017
C25 0.159 0.049 0.122 0.042 0.116 0.052
C26 0.069 0.039 0.037 0.013 0.032 0.004
C27 0.122 0.042 0.057 0.022 0.068 0.027
C28 0.152 0.043 0.065 0.019 0.075 0.023
C29 0.228 0.048 0.086 0.026 0.104 0.032
C30 0.260 0.073 0.133 0.055 0.161 0.078
C31 0.213 0.087 0.129 0.062 0.133 0.088
C32 0.142 0.073 0.095 0.053 0.102 0.065
C33 0.127 0.041 0.052 0.008 0.033 -0.011
C34 0.142 0.051 0.065 0.013 0.041 -0.022
C35 0.170 0.064 0.065 0.019 0.032 -0.012
C36 0.054 0.057 0.057 0.023 0.029 0.026
C37 0.086 0.122 0.090 0.058 0.068 0.045
C38 0.107 0.083 0.068 0.043 0.064 0.052
C39 0.049 0.079 0.037 0.034 0.014 0.012
C40 0.060 0.116 0.054 0.058 0.023 0.025
C41 0.075 0.207 0.097 0.123 0.035 0.042
C42 0.083 0.274 0.125 0.160 0.042 0.069
C43 0.070 0.244 0.108 0.134 0.041 0.062
C44 0.051 0.146 0.058 0.070 0.022 0.026
C45 0.061 0.091 0.056 0.048 0.027 0.019
C46 0.073 0.101 0.082 0.061 0.045 0.029
C47 0.121 0.107 0.076 0.054 0.061 0.033
C48 0.057 0.122 0.059 0.059 0.033 0.034
C49 0.106 0.188 0.121 0.120 0.077 0.087
C50 0.068 0.142 0.057 0.028 0.027 -0.016
C51 0.037 0.025 0.029 0.013 0.019 0.011
C52 0.034 0.030 0.025 0.010 0.014 0.014
C53 0.060 0.039 0.058 0.024 0.041 0.025
C54 0.072 0.049 0.066 0.024 0.049 0.034
C55 0.048 0.035 0.041 0.010 0.017 0.023
C56 0.042 0.035 0.030 0.014 0.014 0.020
C57 0.041 0.037 0.029 0.017 0.019 0.020
C58 0.047 0.027 0.028 0.013 0.019 0.019
C59 0.045 0.031 0.034 0.012 0.015 0.014
C60 0.064 0.032 0.031 0.011 0.011 0.015
C61 0.088 0.036 0.028 0.013 0.027 0.032
C62 0.073 0.050 0.034 0.022 0.033 0.037
C63 0.052 0.042 0.032 0.016 0.024 0.022
C64 0.038 0.030 0.030 0.014 0.020 0.014
C65 0.037 0.027 0.030 0.012 0.016 0.013
C66 0.036 0.028 0.032 0.015 0.014 0.010
C67 0.038 0.036 0.026 0.012 0.017 0.015
C68 0.040 0.030 0.036 0.013 0.018 0.015
C69 0.042 0.029 0.038 0.016 0.024 0.015
C70 0.037 0.039 0.026 0.016 0.014 0.015
C71 0.050 0.054 0.037 0.032 0.030 0.031
C72 0.053 0.059 0.114 0.064 0.048 0.032
C73 0.098 0.089 0.214 0.119 0.118 0.076
C74 0.158 0.103 0.117 0.090 0.120 0.105
C75 0.137 0.089 0.037 0.029 0.045 0.083
C76 0.077 0.067 0.027 0.016 0.019 0.050
C77 0.063 0.026 0.038 0.016 0.039 0.021
C78 0.093 0.051 0.037 0.028 0.044 0.051
C79 0.203 0.068 0.059 0.048 0.093 0.094
C80 0.269 0.097 0.058 0.060 0.106 0.139
C81 0.169 0.140 0.053 0.070 0.076 0.133
C82 0.073 0.099 0.033 0.033 0.033 0.063
C83 0.049 0.060 0.030 0.026 0.026 0.035
C84 0.322 0.061 0.065 0.049 0.120 0.109
C85 0.344 0.078 0.095 0.066 0.143 0.129
C86 0.288 0.050 0.073 0.033 0.107 0.042
C87 0.046 0.045 0.023 0.012 0.014 0.009
C88 0.067 0.030 0.035 0.013 0.007 0.018
C89 0.055 0.077 0.027 0.001 0.017 -0.016
C90 0.055 0.028 0.033 0.009 0.029 0.014
C91 0.069 0.029 0.043 0.011 0.040 0.017
C92 0.055 0.031 0.046 0.005 0.034 0.005
C93 0.049 0.034 0.042 0.006 0.024 0.011
C94 0.046 0.033 0.033 0.009 0.020 0.011
C95 0.045 0.028 0.028 0.007 0.020 0.010
C96 0.082 0.029 0.079 0.025 0.060 0.024
C97 0.222 0.104 0.214 0.129 0.193 0.123
C98 0.052 0.031 0.099 0.003 0.028 0.014
C99 0.045 0.030 0.031 0.014 0.020 0.015
C100 0.059 0.047 0.041 0.025 0.024 0.016
C101 0.046 0.034 0.043 -0.001 0.019 0.012
C102 0.047 0.023 0.036 0.014 0.028 0.015
C103 0.064 0.026 0.038 0.017 0.034 0.026
C104 0.063 0.025 0.043 0.018 0.036 0.023
C105 0.067 0.036 0.061 0.027 0.045 0.032
C106 0.070 0.030 0.055 0.022 0.042 0.030
C107 0.066 0.028 0.050 0.022 0.038 0.024
C108 0.059 0.030 0.041 0.018 0.033 0.024
C109 0.060 0.027 0.055 0.022 0.040 0.024
C110 0.077 0.029 0.045 0.015 0.026 0.020
C111 0.049 0.043 0.059 0.033 0.035 0.027
C112 0.060 0.033 0.055 0.022 0.039 0.024
C113 0.084 0.078 0.074 0.044 0.060 0.047
C114 0.063 0.031 0.078 0.021 0.040 0.019
C115 0.049 0.021 0.028 0.007 0.022 0.017
C116 0.050 0.026 0.029 0.013 0.018 0.018
C117 0.050 0.031 0.033 0.015 0.016 0.017
C118 0.054 0.036 0.031 0.012 0.014 0.025
C119 0.044 0.037 0.032 -0.001 0.013 0.012
C120 0.054 0.028 0.026 0.003 0.022 0.015
C121 0.045 0.031 0.030 0.018 0.015 0.013
C122 0.050 0.031 0.039 0.015 0.015 0.008
C123 0.050 0.056 0.049 0.024 0.022 0.026
C124 0.057 0.035 0.029 0.003 0.021 0.002
C125 0.060 0.055 0.041 0.000 0.031 0.004
C126 0.063 0.029 0.043 0.005 0.020 0.004
C127 0.044 0.042 0.035 0.028 0.024 0.028
C128 0.059 0.076 0.039 0.030 0.027 0.051
C129 0.056 0.043 0.038 0.009 0.013 0.037
C130 0.100 0.196 0.058 0.091 0.057 0.123
C131 0.029 0.024 0.027 0.007 0.012 0.011
C132 0.039 0.027 0.019 0.007 0.012 0.016
C133 0.038 0.028 0.025 0.009 0.013 0.016
C134 0.044 0.036 0.038 0.014 0.020 0.024
C135 0.047 0.031 0.034 0.010 0.019 0.022
C136 0.045 0.028 0.030 0.010 0.016 0.016
C137 0.039 0.028 0.021 0.007 0.012 0.016
C138 0.039 0.028 0.041 0.013 0.018 0.017
C139 0.046 0.039 0.047 0.022 0.025 0.021
C140 0.044 0.036 0.047 0.014 0.016 0.015
C141 0.040 0.030 0.036 0.011 0.017 0.016
C142 0.041 0.031 0.050 0.012 0.019 0.013
C143 0.053 0.071 0.044 0.018 0.030 0.028
C144 0.039 0.025 0.027 0.007 0.015 0.018
C145 0.042 0.026 0.031 0.009 0.016 0.018
C146 0.037 0.033 0.041 0.011 0.007 0.017
C147 0.048 0.033 0.041 0.016 0.013 0.025
C148 0.048 0.032 0.039 0.017 0.018 0.022
C149 0.043 0.030 0.031 0.012 0.018 0.018
C150 0.038 0.031 0.032 0.010 0.007 0.010
C151 0.045 0.048 0.041 0.012 0.020 0.013
C152 0.044 0.029 0.056 0.013 0.011 0.014
C153 0.043 0.037 0.032 0.014 0.018 0.013
C154 0.059 0.034 0.046 0.012 0.019 0.008
C155 0.045 0.074 0.047 0.024 0.024 0.023
C156 0.041 0.025 0.031 0.010 0.025 0.015
C157 0.032 0.031 0.031 0.010 0.019 0.014
C158 0.039 0.030 0.032 0.011 0.020 0.016
C159 0.042 0.035 0.040 0.014 0.022 0.020
C160 0.038 0.041 0.047 0.014 0.020 0.020
C161 0.037 0.032 0.050 0.011 0.025 0.012
C162 0.040 0.031 0.042 0.013 0.025 0.019
C163 0.042 0.032 0.035 0.015 0.022 0.019
C164 0.061 0.041 0.045 0.022 0.032 0.027
C165 0.057 0.039 0.046 0.005 0.030 0.016
C166 0.037 0.029 0.060 0.017 0.026 0.013
C167 0.074 0.067 0.109 0.063 0.063 0.046
C168 0.052 0.030 0.085 0.004 0.009 0.017
C169 0.046 0.038 0.028 0.013 0.023 0.019
C170 0.045 0.038 0.026 0.010 0.021 0.015
C171 0.060 0.047 0.025 0.008 0.021 0.020
C172 0.075 0.059 0.028 0.016 0.025 0.035
C173 0.083 0.053 0.034 0.026 0.032 0.037
C174 0.063 0.041 0.032 0.016 0.029 0.025
C175 0.054 0.033 0.026 0.007 0.023 0.011
C176 0.067 0.028 0.035 0.011 0.023 0.015
C177 0.064 0.039 0.033 0.007 0.025 0.005
C178 0.079 0.037 0.035 0.019 0.030 0.026
C179 0.072 0.049 0.059 0.021 0.033 0.021
C180 0.087 0.044 0.049 0.025 0.041 0.033
C181 0.055 0.039 0.039 0.018 0.014 0.020
C184 0.032 0.045 0.037 0.014 0.000 -0.007
C185 0.041 0.027 0.023 0.008 0.015 0.007
C186 0.048 0.028 0.024 0.010 0.021 0.010
C187 0.046 0.032 0.033 0.016 0.019 0.012
C188 0.062 0.038 0.042 0.020 0.031 0.024
C189 0.067 0.037 0.036 0.013 0.032 0.021
C190 0.064 0.032 0.031 0.005 0.026 0.008
C191 0.048 0.032 0.030 0.007 0.020 0.007
C192 0.046 0.024 0.025 0.005 0.018 0.007
C193 0.050 0.025 0.035 0.009 0.026 0.009
C194 0.056 0.024 0.031 0.012 0.026 0.012
C195 0.053 0.028 0.028 0.010 0.026 0.013
C196 0.055 0.022 0.029 0.005 0.022 0.010
C197 0.048 0.022 0.031 0.006 0.019 0.007
C198 0.055 0.022 0.029 0.013 0.027 0.011
C199 0.059 0.021 0.029 0.009 0.025 0.009
C200 0.062 0.029 0.035 0.011 0.025 0.011
C201 0.072 0.031 0.033 0.010 0.017 0.007
C202 0.093 0.030 0.031 0.007 0.031 0.012
C203 0.083 0.038 0.032 0.011 0.037 0.013
C204 0.065 0.030 0.030 0.009 0.027 0.006
C205 0.054 0.025 0.032 0.013 0.022 0.013
C206 0.165 0.047 0.069 0.042 0.088 0.062
C207 0.169 0.053 0.075 0.041 0.090 0.069
C208 0.064 0.034 0.040 0.016 0.022 0.025
C209 0.044 0.035 0.031 0.018 0.011 0.016
C210 0.041 0.032 0.028 0.015 0.015 0.012
C211 0.054 0.038 0.035 0.022 0.029 0.025
C212 0.084 0.055 0.042 0.032 0.044 0.049
C213 0.106 0.092 0.041 0.034 0.037 0.074
C214 0.153 0.119 0.057 0.050 0.062 0.115
C215 0.197 0.085 0.051 0.028 0.055 0.099
C216 0.148 0.052 0.066 0.028 0.052 0.054
C217 0.086 0.037 0.042 0.015 0.029 0.023
C218 0.096 0.131 0.069 0.049 0.044 0.086
C219 0.147 0.106 0.059 0.023 0.007 0.083
C220 0.110 0.239 0.142 0.028 0.045 0.121
C221 0.065 0.054 0.084 0.018 0.034 0.015
C222 0.084 0.093 0.088 0.024 0.017 0.031
C223 0.129 0.071 0.152 0.032 0.086 -0.001
C224 0.077 0.042 0.032 0.020 0.025 0.037
C225 0.098 0.043 0.034 0.025 0.028 0.031
C226 0.150 0.066 0.045 0.040 0.044 0.064
C227 0.199 0.115 0.058 0.065 0.056 0.118
C228 0.170 0.164 0.071 0.076 0.065 0.142
C229 0.104 0.090 0.046 0.043 0.039 0.073
C230 0.081 0.078 0.057 0.044 0.038 0.023
C231 0.110 0.098 0.072 0.052 0.057 0.049
C232 0.141 0.103 0.083 0.053 0.062 0.005
C233 0.086 0.139 0.061 0.061 0.045 0.086
C234 0.139 0.183 0.080 0.064 0.064 0.127
C235 0.085 0.158 0.073 0.072 0.049 0.072
C236 0.047 0.027 0.035 0.014 0.014 0.005
C237 0.031 0.066 0.064 0.008 0.017 0.007
C238 0.038 0.046 0.056 0.007 0.006 0.018
C239 0.043 0.084 0.086 0.008 0.012 0.027
C240 0.046 0.176 0.087 0.005 0.014 0.041
C241 0.045 0.221 0.112 0.025 0.041 0.010
C242 0.040 0.167 0.079 0.037 0.024 0.006
C243 0.047 0.042 0.053 0.016 0.006 0.020
C244 0.088 0.052 0.111 0.032 0.002 0.035
C245 0.078 0.069 0.046 0.014 0.012 0.031
C246 0.055 0.206 0.094 0.036 0.044 -0.007
C247 0.183 0.213 0.146 0.038 0.099 0.031
C248 0.121 0.169 0.130 0.068 0.055 0.017
C249 0.058 0.028 0.037 0.006 0.004 0.021
C250 0.048 0.029 0.061 -0.001 0.013 0.017
C251 0.069 0.052 0.109 -0.007 0.021 0.035
C252 0.120 0.057 0.114 -0.005 -0.006 0.066
C253 0.182 0.064 0.070 0.014 0.001 0.084
C254 0.145 0.040 0.044 0.014 0.010 0.051
C255 0.064 0.027 0.068 0.003 0.040 0.013
C256 0.089 0.048 0.065 0.027 0.037 0.024
C257 0.089 0.049 0.111 -0.007 0.072 0.008
C258 0.235 0.056 0.058 0.039 0.055 0.073
C259 0.350 0.087 0.068 0.052 0.061 0.125
C260 0.244 0.082 0.100 0.053 0.096 0.048
C327 0.059 0.035 0.038 0.023 0.027 0.026
C328 0.088 0.063 0.040 0.020 0.019 0.050
C329 0.065 0.077 0.069 0.038 0.015 0.040
C330 0.055 0.138 0.060 0.072 0.020 0.061
C400 0.207 0.161 0.266 0.096 0.148 0.107
C401 0.137 0.072 0.174 0.080 0.090 0.060
C402 0.155 0.127 0.183 0.097 0.072 0.053
C403 0.242 0.086 0.335 0.140 0.219 0.098
C404 0.094 0.099 0.083 0.053 -0.007 -0.018
C405 0.118 0.083 0.107 0.064 0.060 0.031
C406 0.313 0.046 0.133 0.033 0.045 0.042
C500 0.135 0.121 0.114 0.057 0.072 0.071
C501 0.104 0.089 0.059 0.026 0.025 0.053
C502 0.149 0.100 0.125 0.054 0.102 0.064
C503 0.184 0.112 0.216 0.088 0.141 0.096
C504 0.144 0.183 0.182 0.111 0.133 0.092
C505 0.109 0.121 0.154 0.079 0.060 0.050
C506 0.071 0.116 0.082 0.046 0.036 0.036
C700 0.173 0.094 0.089 0.034 0.030 0.025
C701 0.098 0.041 0.060 0.026 0.020 0.006
C702 0.127 0.041 0.073 0.028 0.049 0.019
C703 0.101 0.057 0.066 0.026 0.034 0.019
C704 0.106 0.081 0.059 0.028 0.035 0.021
C705 0.121 0.074 0.101 0.044 0.061 0.026
C706 0.102 0.066 0.100 0.050 0.049 0.020
C800 0.091 0.098 0.232 0.076 0.092 0.070
C801 0.069 0.046 0.155 0.056 0.072 0.036
C802 0.069 0.057 0.066 0.019 0.013 0.026
C803 0.104 0.111 0.112 0.053 0.049 0.056
C804 0.207 0.161 0.266 0.096 0.148 0.107
C805 0.090 0.047 0.074 0.015 0.025 0.029
C806 0.073 0.035 0.115 0.010 0.014 0.028

loop_
_atom_type_symbol
_atom_type_description
_atom_type_scat_dispersion_real
_atom_type_scat_dispersion_imag
_atom_type_scat_source
C C 0.0033 0.0016 'International Tables Vol C Tables 4.2.6.8 and 6.1.1.4'
H H 0.0000 0.0000 'International Tables Vol C Tables 4.2.6.8 and 6.1.1.4'
N N 0.0061 0.0033 'International Tables Vol C Tables 4.2.6.8 and 6.1.1.4'
O O 0.0106 0.0060 'International Tables Vol C Tables 4.2.6.8 and 6.1.1.4'
Sm Sm -0.1638 3.4418 'International Tables Vol C Tables 4.2.6.8 and 6.1.1.4'

loop_
_geom_angle_atom_site_label_1
_geom_angle_atom_site_label_2
_geom_angle_atom_site_label_3
_geom_angle
O1 Sm1 N1 116.04(14)
O1 Sm1 N2 107.89(12)
N1 Sm1 N2 57.10(14)
O1 Sm1 N3 103.05(13)
N1 Sm1 N3 118.57(15)
N2 Sm1 N3 146.60(14)
O1 Sm1 N4 126.68(13)
N1 Sm1 N4 116.77(15)
N2 Sm1 N4 94.43(15)
N3 Sm1 N4 56.14(16)
C51 O1 Sm1 160.7(3)
C1 N1 C2 120.7(4)
C1 N1 Sm1 92.2(3)
C2 N1 Sm1 146.8(3)
N2 C1 N1 119.3(4)
N2 C1 H1 120.3
N1 C1 H1 120.3
C3 C8A C9A 111.3(11)
C3 C8A C10A 110.3(10)
C9A C8A C10A 105.5(12)
C3 C8A H8A 109.9
C9A C8A H8A 109.9
C10A C8A H8A 109.9
C32 C36A C37A 115.2(15)
C32 C36A C38A 101.2(15)
C37A C36A C38A 108.8(19)
C32 C36A H36A 110.4
C37A C36A H36A 110.4
C38A C36A H36A 110.4
O2 Sm2 O3 86.79(16)
O2 Sm2 N5 110.15(13)
O3 Sm2 N5 78.22(17)
O2 Sm2 N8 96.88(12)
O3 Sm2 N8 128.56(16)
N5 Sm2 N8 143.67(14)
O2 Sm2 N7 125.85(12)
O3 Sm2 N7 80.34(17)
N5 Sm2 N7 117.99(12)
N8 Sm2 N7 56.19(12)
O2 Sm2 N6 119.22(12)
O3 Sm2 N6 131.30(16)
N5 Sm2 N6 55.00(14)
N8 Sm2 N6 90.96(13)
N7 Sm2 N6 108.22(13)
O2 Sm2 O3A 74.88(17)
O3 Sm2 O3A 12.01(17)
N5 Sm2 O3A 81.39(18)
N8 Sm2 O3A 130.34(17)
N7 Sm2 O3A 88.81(18)
N6 Sm2 O3A 136.33(17)
C70 O2 Sm2 174.6(3)
C1 N2 C14 120.9(4)
C1 N2 Sm1 91.1(3)
C14 N2 Sm1 147.1(3)
C7 C2 C3 120.6(5)
C7 C2 N1 120.0(5)
C3 C2 N1 119.3(5)
O4 Sm3 N10 95.77(12)
O4 Sm3 N12 109.01(12)
N10 Sm3 N12 145.74(12)
O4 Sm3 O5 82.23(12)
N10 Sm3 O5 127.97(11)
N12 Sm3 O5 79.85(11)
O4 Sm3 N9 127.57(12)
N10 Sm3 N9 56.18(11)
N12 Sm3 N9 117.94(11)
O5 Sm3 N9 84.22(12)
O4 Sm3 N11 115.17(12)
N10 Sm3 N11 93.28(12)
N12 Sm3 N11 55.15(12)
O5 Sm3 N11 134.64(11)
N9 Sm3 N11 110.21(12)
C127 O3 C130 109.9(6)
C127 O3 Sm2 117.3(4)
C130 O3 Sm2 127.5(5)
C26 N3 C27 120.3(5)
C26 N3 Sm1 91.5(3)
C27 N3 Sm1 147.3(4)
C8A C3 C4 125.4(7)
C8A C3 C2 114.2(6)
C4 C3 C2 119.1(5)
C8A C3 C8 19.8(5)
C4 C3 C8 118.2(6)
C2 C3 C8 122.1(5)
O6 Sm4 N15 116.92(13)
O6 Sm4 N16 105.26(13)
N15 Sm4 N16 57.00(15)
O6 Sm4 N14 125.69(13)
N15 Sm4 N14 115.90(14)
N16 Sm4 N14 92.92(13)
O6 Sm4 N13 102.68(12)
N15 Sm4 N13 123.10(14)
N16 Sm4 N13 146.73(12)
N14 Sm4 N13 55.67(13)
C185 O4 Sm3 167.3(3)
C26 N4 C39 118.7(5)
C26 N4 Sm1 91.7(3)
C39 N4 Sm1 149.5(4)
C5 C4 C3 121.8(6)
C5 C4 H4 119.1
C3 C4 H4 119.1
C184 O5 C181 107.2(4)
C184 O5 Sm3 126.7(3)
C181 O5 Sm3 122.9(3)
C77 N5 C78 121.4(4)
C77 N5 Sm2 94.3(3)
C78 N5 Sm2 143.4(3)
C4 C5 C6 118.7(5)
C4 C5 H5 120.6
C6 C5 H5 120.6
C198 O6 Sm4 165.2(3)
C77 N6 C90 118.7(4)
C77 N6 Sm2 92.1(3)
C90 N6 Sm2 149.0(3)
C5 C6 C7 122.2(6)
C5 C6 H6 118.9
C7 C6 H6 118.9
C102 N7 C103 117.6(4)
C102 N7 Sm2 91.1(2)
C103 N7 Sm2 149.1(3)
C2 C7 C6 117.5(6)
C2 C7 C11 123.1(5)
C6 C7 C11 119.5(5)
C102 N8 C115 120.4(3)
C102 N8 Sm2 91.8(3)
C115 N8 Sm2 147.8(3)
C9 C8 C10 112.0(7)
C9 C8 C3 114.0(7)
C10 C8 C3 109.1(7)
C9 C8 H8 107.1
C10 C8 H8 107.1
C3 C8 H8 107.1
C131 N9 C132 117.7(3)
C131 N9 Sm3 90.5(2)
C132 N9 Sm3 151.2(3)
C131 N10 C144 119.8(3)
C131 N10 Sm3 92.5(2)
C144 N10 Sm3 147.5(3)
C156 N11 C157 119.5(3)
C156 N11 Sm3 91.7(3)
C157 N11 Sm3 148.4(3)
C12 C11 C7 111.8(7)
C12 C11 C13 110.7(8)
C7 C11 C13 110.4(6)
C12 C11 H11 107.9
C7 C11 H11 107.9
C13 C11 H11 107.9
C156 N12 C169 121.8(3)
C156 N12 Sm3 93.8(2)
C169 N12 Sm3 142.7(3)
C11 C12 H12A 109.5
C11 C12 H12B 109.5
H12A C12 H12B 109.5
C11 C12 H12C 109.5
H12A C12 H12C 109.5
H12B C12 H12C 109.5
C211 N13 C212 118.9(4)
C211 N13 Sm4 92.3(3)
C212 N13 Sm4 147.8(3)
C11 C13 H13A 109.5
C11 C13 H13B 109.5
H13A C13 H13B 109.5
C11 C13 H13C 109.5
H13A C13 H13C 109.5
H13B C13 H13C 109.5
C211 N14 C224 118.7(4)
C211 N14 Sm4 93.0(3)
C224 N14 Sm4 148.2(3)
C19 C14 C15 119.0(5)
C19 C14 N2 120.0(4)
C15 C14 N2 120.7(5)
C236 N15 C237 119.0(4)
C236 N15 Sm4 91.4(3)
C237 N15 Sm4 148.9(4)
C16 C15 C14 119.5(6)
C16 C15 C20 120.5(6)
C14 C15 C20 119.9(5)
C236 N16 C249 121.1(4)
C236 N16 Sm4 90.8(3)
C249 N16 Sm4 148.1(3)
C17 C16 C15 121.7(6)
C17 C16 H16 119.2
C15 C16 H16 119.2
C16 C17 C18 119.3(6)
C16 C17 H17 120.4
C18 C17 H17 120.4
C17 C18 C19 121.6(6)
C17 C18 H18 119.2
C19 C18 H18 119.2
C14 C19 C18 118.7(5)
C14 C19 C23 121.6(5)
C18 C19 C23 119.6(5)
C21 C20 C15 110.6(7)
C21 C20 C22 111.0(6)
C15 C20 C22 112.0(7)
C21 C20 H20 107.7
C15 C20 H20 107.7
C22 C20 H20 107.7
C20 C21 H21A 109.5
C20 C21 H21B 109.5
H21A C21 H21B 109.5
C20 C21 H21C 109.5
H21A C21 H21C 109.5
H21B C21 H21C 109.5
C20 C22 H22A 109.5
C20 C22 H22B 109.5
H22A C22 H22B 109.5
C20 C22 H22C 109.5
H22A C22 H22C 109.5
H22B C22 H22C 109.5
C24 C23 C19 110.8(5)
C24 C23 C25 111.4(6)
C19 C23 C25 111.2(6)
C24 C23 H23 107.7
C19 C23 H23 107.7
C25 C23 H23 107.7
C23 C24 H24A 109.5
C23 C24 H24B 109.5
H24A C24 H24B 109.5
C23 C24 H24C 109.5
H24A C24 H24C 109.5
H24B C24 H24C 109.5
C23 C25 H25A 109.5
C23 C25 H25B 109.5
H25A C25 H25B 109.5
C23 C25 H25C 109.5
H25A C25 H25C 109.5
H25B C25 H25C 109.5
N4 C26 N3 120.4(5)
N4 C26 H26 119.8
N3 C26 H26 119.8
C28 C27 N3 119.8(7)
C28 C27 C32 123.4(7)
N3 C27 C32 116.7(5)
C27 C28 C29 116.7(9)
C27 C28 C33 125.1(7)
C29 C28 C33 118.2(7)
C30 C29 C28 118.5(8)
C30 C29 H29 120.8
C28 C29 H29 120.8
C29 C30 C31 125.4(9)
C29 C30 H30 117.3
C31 C30 H30 117.3
C30 C31 C32 118.4(10)
C30 C31 H31 120.8
C32 C31 H31 120.8
C31 C32 C27 117.5(8)
C31 C32 C36A 125.8(12)
C27 C32 C36A 116.0(10)
C31 C32 C36 118.2(9)
C27 C32 C36 124.1(7)
C36A C32 C36 15.5(9)
C28 C33 C34 114.7(8)
C28 C33 C35 115.5(7)
C34 C33 C35 107.8(6)
C28 C33 H33 106.0
C34 C33 H33 106.0
C35 C33 H33 106.0
C33 C34 H34A 109.5
C33 C34 H34B 109.5
H34A C34 H34B 109.5
C33 C34 H34C 109.5
H34A C34 H34C 109.5
H34B C34 H34C 109.5
C33 C35 H35A 109.5
C33 C35 H35B 109.5
H35A C35 H35B 109.5
C33 C35 H35C 109.5
H35A C35 H35C 109.5
H35B C35 H35C 109.5
C38 C36 C32 113.8(10)
C38 C36 C37 111.7(11)
C32 C36 C37 116.8(11)
C38 C36 H36 104.3
C32 C36 H36 104.3
C37 C36 H36 104.3
C44 C39 C40 120.9(6)
C44 C39 N4 119.4(5)
C40 C39 N4 119.7(6)
C39 C40 C41 116.6(6)
C39 C40 C45 122.6(6)
C41 C40 C45 120.8(5)
C42 C41 C40 122.3(6)
C42 C41 H41 118.9
C40 C41 H41 118.9
C43 C42 C41 120.0(7)
C43 C42 H42 120.0
C41 C42 H42 120.0
C42 C43 C44 120.6(8)
C42 C43 H43 119.7
C44 C43 H43 119.7
C39 C44 C43 119.6(6)
C39 C44 C48 121.5(6)
C43 C44 C48 118.9(6)
C47 C45 C40 113.6(6)
C47 C45 C46 109.2(6)
C40 C45 C46 110.5(7)
C47 C45 H45 107.8
C40 C45 H45 107.8
C46 C45 H45 107.8
C45 C46 H46A 109.5
C45 C46 H46B 109.5
H46A C46 H46B 109.5
C45 C46 H46C 109.5
H46A C46 H46C 109.5
H46B C46 H46C 109.5
C45 C47 H47A 109.5
C45 C47 H47B 109.5
H47A C47 H47B 109.5
C45 C47 H47C 109.5
H47A C47 H47C 109.5
H47B C47 H47C 109.5
C50 C48 C44 111.2(6)
C50 C48 C49 113.4(7)
C44 C48 C49 112.5(7)
C50 C48 H48 106.4
C44 C48 H48 106.4
C49 C48 H48 106.4
C48 C49 H49A 109.5
C48 C49 H49B 109.5
H49A C49 H49B 109.5
C48 C49 H49C 109.5
H49A C49 H49C 109.5
H49B C49 H49C 109.5
C48 C50 H50A 109.5
C48 C50 H50B 109.5
H50A C50 H50B 109.5
C48 C50 H50C 109.5
H50A C50 H50C 109.5
H50B C50 H50C 109.5
O1 C51 C58 109.3(3)
O1 C51 C52 108.9(3)
C58 C51 C52 109.0(3)
O1 C51 C64 105.2(3)
C58 C51 C64 114.7(3)
C52 C51 C64 109.6(3)
C53 C52 C57 117.8(4)
C53 C52 C51 121.0(4)
C57 C52 C51 121.2(4)
C52 C53 C54 121.1(4)
C52 C53 H53 119.4
C54 C53 H53 119.4
C55 C54 C53 120.8(5)
C55 C54 H54 119.6
C53 C54 H54 119.6
C56 C55 C54 118.7(4)
C56 C55 H55 120.7
C54 C55 H55 120.7
C55 C56 C57 120.8(4)
C55 C56 H56 119.6
C57 C56 H56 119.6
C52 C57 C56 120.8(4)
C52 C57 H57 119.6
C56 C57 H57 119.6
C63 C58 C59 119.0(4)
C63 C58 C51 123.7(4)
C59 C58 C51 117.3(4)
C60 C59 C58 120.4(5)
C60 C59 H59 119.8
C58 C59 H59 119.8
C61 C60 C59 119.4(5)
C61 C60 H60 120.3
C59 C60 H60 120.3
C62 C61 C60 120.4(4)
C62 C61 H61 119.8
C60 C61 H61 119.8
C61 C62 C63 120.2(5)
C61 C62 H62 119.9
C63 C62 H62 119.9
C62 C63 C58 120.5(5)
C62 C63 H63 119.8
C58 C63 H63 119.8
C65 C64 C69 109.6(4)
C65 C64 C51 118.4(3)
C69 C64 C51 112.6(3)
C65 C64 H64 105.0
C69 C64 H64 105.0
C51 C64 H64 105.0
C66 C65 C64 124.5(4)
C66 C65 H65 117.8
C64 C65 H65 117.8
C65 C66 C67 123.1(4)
C65 C66 H66 118.4
C67 C66 H66 118.4
C70 C67 C66 123.2(4)
C70 C67 C68 123.1(4)
C66 C67 C68 113.8(4)
C69 C68 C67 122.9(4)
C69 C68 H68 118.5
C67 C68 H68 118.5
C68 C69 C64 124.4(4)
C68 C69 H69 117.8
C64 C69 H69 117.8
O2 C70 C67 122.6(4)
O2 C70 C71 115.0(4)
C67 C70 C71 122.3(4)
C76 C71 C72 117.2(5)
C76 C71 C70 120.1(4)
C72 C71 C70 122.6(5)
C73 C72 C71 121.9(7)
C73 C72 H72 119.0
C71 C72 H72 119.0
C74 C73 C72 120.3(6)
C74 C73 H73 119.8
C72 C73 H73 119.8
C73 C74 C75 119.7(6)
C73 C74 H74 120.1
C75 C74 H74 120.1
C74 C75 C76 120.8(7)
C74 C75 H75 119.6
C76 C75 H75 119.6
C71 C76 C75 120.0(6)
C71 C76 H76 120.0
C75 C76 H76 120.0
N6 C77 N5 118.3(4)
N6 C77 H77 120.8
N5 C77 H77 120.8
C79 C78 C83 120.7(5)
C79 C78 N5 121.1(5)
C83 C78 N5 118.1(4)
C80 C79 C78 119.3(7)
C80 C79 C84 118.6(6)
C78 C79 C84 122.1(6)
C81 C80 C79 120.7(6)
C81 C80 H80 119.6
C79 C80 H80 119.6
C80 C81 C82 120.8(6)
C80 C81 H81 119.6
C82 C81 H81 119.6
C81 C82 C83 120.2(6)
C81 C82 H82 119.9
C83 C82 H82 119.9
C78 C83 C82 118.3(5)
C78 C83 C87 120.7(4)
C82 C83 C87 120.9(5)
C86 C84 C79 110.4(6)
C86 C84 C85 112.7(7)
C79 C84 C85 111.5(9)
C86 C84 H84 107.3
C79 C84 H84 107.3
C85 C84 H84 107.3
C84 C85 H85A 109.5
C84 C85 H85B 109.5
H85A C85 H85B 109.5
C84 C85 H85C 109.5
H85A C85 H85C 109.5
H85B C85 H85C 109.5
C84 C86 H86A 109.5
C84 C86 H86B 109.5
H86A C86 H86B 109.5
C84 C86 H86C 109.5
H86A C86 H86C 109.5
H86B C86 H86C 109.5
C83 C87 C89 113.8(5)
C83 C87 C88 111.4(4)
C89 C87 C88 110.2(5)
C83 C87 H87 107.0
C89 C87 H87 107.0
C88 C87 H87 107.0
C87 C88 H88A 109.5
C87 C88 H88B 109.5
H88A C88 H88B 109.5
C87 C88 H88C 109.5
H88A C88 H88C 109.5
H88B C88 H88C 109.5
C87 C89 H89A 109.5
C87 C89 H89B 109.5
H89A C89 H89B 109.5
C87 C89 H89C 109.5
H89A C89 H89C 109.5
H89B C89 H89C 109.5
C91 C90 C95 118.7(5)
C91 C90 N6 122.3(4)
C95 C90 N6 119.0(4)
C90 C91 C92 119.1(5)
C90 C91 C96 122.5(5)
C92 C91 C96 118.5(5)
C93 C92 C91 122.4(4)
C93 C92 H92 118.8
C91 C92 H92 118.8
C92 C93 C94 119.0(5)
C92 C93 H93 120.5
C94 C93 H93 120.5
C93 C94 C95 121.1(5)
C93 C94 H94 119.5
C95 C94 H94 119.5
C94 C95 C90 119.8(4)
C94 C95 C99 118.0(4)
C90 C95 C99 122.1(4)
C97 C96 C98 110.3(6)
C97 C96 C91 110.7(5)
C98 C96 C91 109.0(5)
C97 C96 H96 108.9
C98 C96 H96 108.9
C91 C96 H96 108.9
C96 C97 H97A 109.5
C96 C97 H97B 109.5
H97A C97 H97B 109.5
C96 C97 H97C 109.5
H97A C97 H97C 109.5
H97B C97 H97C 109.5
C96 C98 H98A 109.5
C96 C98 H98B 109.5
H98A C98 H98B 109.5
C96 C98 H98C 109.5
H98A C98 H98C 109.5
H98B C98 H98C 109.5
C101 C99 C95 108.3(4)
C101 C99 C100 110.7(4)
C95 C99 C100 112.1(4)
C101 C99 H99 108.6
C95 C99 H99 108.6
C100 C99 H99 108.6
C99 C100 H10D 109.5
C99 C100 H10E 109.5
H10D C100 H10E 109.5
C99 C100 H10F 109.5
H10D C100 H10F 109.5
H10E C100 H10F 109.5
C99 C101 H10G 109.5
C99 C101 H10H 109.5
H10G C101 H10H 109.5
C99 C101 H10I 109.5
H10G C101 H10I 109.5
H10H C101 H10I 109.5
N8 C102 N7 120.1(4)
N8 C102 H102 119.9
N7 C102 H102 119.9
C104 C103 C108 120.2(4)
C104 C103 N7 120.8(4)
C108 C103 N7 118.9(4)
C105 C104 C103 119.7(4)
C105 C104 C109 118.4(4)
C103 C104 C109 121.9(4)
C106 C105 C104 120.8(5)
C106 C105 H105 119.6
C104 C105 H105 119.6
C105 C106 C107 119.3(4)
C105 C106 H106 120.4
C107 C106 H106 120.4
C106 C107 C108 122.4(4)
C106 C107 H107 118.8
C108 C107 H107 118.8
C107 C108 C103 117.5(4)
C107 C108 C112 119.9(4)
C103 C108 C112 122.5(4)
C111 C109 C104 110.6(4)
C111 C109 C110 110.8(4)
C104 C109 C110 112.5(4)
C111 C109 H109 107.6
C104 C109 H109 107.6
C110 C109 H109 107.6
C109 C110 H11A 109.5
C109 C110 H11B 109.5
H11A C110 H11B 109.5
C109 C110 H11C 109.5
H11A C110 H11C 109.5
H11B C110 H11C 109.5
C109 C111 H11D 109.5
C109 C111 H11E 109.5
H11D C111 H11E 109.5
C109 C111 H11F 109.5
H11D C111 H11F 109.5
H11E C111 H11F 109.5
C114 C112 C108 114.2(4)
C114 C112 C113 110.6(5)
C108 C112 C113 107.4(4)
C114 C112 H112 108.2
C108 C112 H112 108.2
C113 C112 H112 108.2
C112 C113 H11G 109.5
C112 C113 H11H 109.5
H11G C113 H11H 109.5
C112 C113 H11I 109.5
H11G C113 H11I 109.5
H11H C113 H11I 109.5
C112 C114 H11J 109.5
C112 C114 H11K 109.5
H11J C114 H11K 109.5
C112 C114 H11L 109.5
H11J C114 H11L 109.5
H11K C114 H11L 109.5
C120 C115 C116 120.1(4)
C120 C115 N8 120.7(4)
C116 C115 N8 119.2(4)
C117 C116 C115 117.9(4)
C117 C116 C121 120.0(4)
C115 C116 C121 122.1(4)
C118 C117 C116 122.4(4)
C118 C117 H117 118.8
C116 C117 H117 118.8
C117 C118 C119 119.2(4)
C117 C118 H118 120.4
C119 C118 H118 120.4
C118 C119 C120 121.0(5)
C118 C119 H119 119.5
C120 C119 H119 119.5
C119 C120 C115 119.5(4)
C119 C120 C124 119.6(5)
C115 C120 C124 120.9(4)
C116 C121 C123 111.6(4)
C116 C121 C122 111.4(4)
C123 C121 C122 110.2(4)
C116 C121 H121 107.8
C123 C121 H121 107.8
C122 C121 H121 107.8
C121 C122 H12D 109.5
C121 C122 H12E 109.5
H12D C122 H12E 109.5
C121 C122 H12F 109.5
H12D C122 H12F 109.5
H12E C122 H12F 109.5
C121 C123 H12G 109.5
C121 C123 H12H 109.5
H12G C123 H12H 109.5
C121 C123 H12I 109.5
H12G C123 H12I 109.5
H12H C123 H12I 109.5
C120 C124 C126 111.5(4)
C120 C124 C125 113.3(5)
C126 C124 C125 109.8(4)
C120 C124 H124 107.3
C126 C124 H124 107.3
C125 C124 H124 107.3
C124 C125 H12J 109.5
C124 C125 H12K 109.5
H12J C125 H12K 109.5
C124 C125 H12L 109.5
H12J C125 H12L 109.5
H12K C125 H12L 109.5
C124 C126 H12M 109.5
C124 C126 H12N 109.5
H12M C126 H12N 109.5
C124 C126 H12O 109.5
H12M C126 H12O 109.5
H12N C126 H12O 109.5
O3 C127 C128 102.4(6)
O3 C127 H12P 111.3
C128 C127 H12P 111.3
O3 C127 H12Q 111.3
C128 C127 H12Q 111.3
H12P C127 H12Q 109.2
C129 C128 C127 104.8(7)
C129 C128 H12R 110.8
C127 C128 H12R 110.8
C129 C128 H12S 110.8
C127 C128 H12S 110.8
H12R C128 H12S 108.9
C128 C129 C130 107.3(7)
C128 C129 H12T 110.2
C130 C129 H12T 110.2
C128 C129 H12U 110.2
C130 C129 H12U 110.2
H12T C129 H12U 108.5
C129 C130 O3 98.2(8)
C129 C130 H13D 112.1
O3 C130 H13D 112.1
C129 C130 H13E 112.1
O3 C130 H13E 112.1
H13D C130 H13E 109.8
N9 C131 N10 120.6(4)
N9 C131 H131 119.7
N10 C131 H131 119.7
C137 C132 C133 120.2(4)
C137 C132 N9 118.9(4)
C133 C132 N9 120.8(4)
C134 C133 C132 119.5(4)
C134 C133 C138 118.6(4)
C132 C133 C138 121.9(4)
C135 C134 C133 120.9(4)
C135 C134 H134 119.6
C133 C134 H134 119.6
C134 C135 C136 119.2(4)
C134 C135 H135 120.4
C136 C135 H135 120.4
C135 C136 C137 122.6(4)
C135 C136 H136 118.7
C137 C136 H136 118.7
C136 C137 C132 117.5(4)
C136 C137 C141 120.3(4)
C132 C137 C141 122.0(4)
C139 C138 C133 110.2(4)
C139 C138 C140 110.9(4)
C133 C138 C140 112.4(4)
C139 C138 H138 107.7
C133 C138 H138 107.7
C140 C138 H138 107.7
C138 C139 H13F 109.5
C138 C139 H13G 109.5
H13F C139 H13G 109.5
C138 C139 H13H 109.5
H13F C139 H13H 109.5
H13G C139 H13H 109.5
C138 C140 H14A 109.5
C138 C140 H14B 109.5
H14A C140 H14B 109.5
C138 C140 H14C 109.5
H14A C140 H14C 109.5
H14B C140 H14C 109.5
C142 C141 C143 110.4(4)
C142 C141 C137 114.1(4)
C143 C141 C137 107.1(4)
C142 C141 H141 108.3
C143 C141 H141 108.3
C137 C141 H141 108.3
C141 C142 H14D 109.5
C141 C142 H14E 109.5
H14D C142 H14E 109.5
C141 C142 H14F 109.5
H14D C142 H14F 109.5
H14E C142 H14F 109.5
C141 C143 H14G 109.5
C141 C143 H14H 109.5
H14G C143 H14H 109.5
C141 C143 H14I 109.5
H14G C143 H14I 109.5
H14H C143 H14I 109.5
C145 C144 C149 119.9(4)
C145 C144 N10 120.8(4)
C149 C144 N10 119.3(4)
C146 C145 C144 119.0(4)
C146 C145 C150 119.1(4)
C144 C145 C150 121.8(4)
C147 C146 C145 121.9(4)
C147 C146 H146 119.1
C145 C146 H146 119.1
C148 C147 C146 118.5(4)
C148 C147 H147 120.7
C146 C147 H147 120.7
C147 C148 C149 122.3(4)
C147 C148 H148 118.8
C149 C148 H148 118.8
C148 C149 C144 118.3(4)
C148 C149 C153 120.1(4)
C144 C149 C153 121.6(4)
C145 C150 C152 111.5(4)
C145 C150 C151 112.9(4)
C152 C150 C151 109.5(4)
C145 C150 H150 107.6
C152 C150 H150 107.6
C151 C150 H150 107.6
C150 C151 H15A 109.5
C150 C151 H15B 109.5
H15A C151 H15B 109.5
C150 C151 H15C 109.5
H15A C151 H15C 109.5
H15B C151 H15C 109.5
C150 C152 H15D 109.5
C150 C152 H15E 109.5
H15D C152 H15E 109.5
C150 C152 H15F 109.5
H15D C152 H15F 109.5
H15E C152 H15F 109.5
C149 C153 C155 111.6(4)
C149 C153 C154 112.1(4)
C155 C153 C154 110.1(4)
C149 C153 H153 107.6
C155 C153 H153 107.6
C154 C153 H153 107.6
C153 C154 H15G 109.5
C153 C154 H15H 109.5
H15G C154 H15H 109.5
C153 C154 H15I 109.5
H15G C154 H15I 109.5
H15H C154 H15I 109.5
C153 C155 H15J 109.5
C153 C155 H15K 109.5
H15J C155 H15K 109.5
C153 C155 H15L 109.5
H15J C155 H15L 109.5
H15K C155 H15L 109.5
N11 C156 N12 119.0(4)
N11 C156 H156 120.5
N12 C156 H156 120.5
C162 C157 C158 118.6(4)
C162 C157 N11 121.6(4)
C158 C157 N11 119.8(4)
C159 C158 C157 120.3(4)
C159 C158 C163 118.1(4)
C157 C158 C163 121.4(4)
C160 C159 C158 121.1(4)
C160 C159 H159 119.5
C158 C159 H159 119.5
C161 C160 C159 118.4(4)
C161 C160 H160 120.8
C159 C160 H160 120.8
C160 C161 C162 122.8(4)
C160 C161 H161 118.6
C162 C161 H161 118.6
C157 C162 C161 118.8(4)
C157 C162 C166 122.9(4)
C161 C162 C166 118.3(4)
C158 C163 C165 109.2(4)
C158 C163 C164 111.7(4)
C165 C163 C164 109.5(4)
C158 C163 H163 108.8
C165 C163 H163 108.8
C164 C163 H163 108.8
C163 C164 H16A 109.5
C163 C164 H16B 109.5
H16A C164 H16B 109.5
C163 C164 H16C 109.5
H16A C164 H16C 109.5
H16B C164 H16C 109.5
C163 C165 H16D 109.5
C163 C165 H16E 109.5
H16D C165 H16E 109.5
C163 C165 H16F 109.5
H16D C165 H16F 109.5
H16E C165 H16F 109.5
C168 C166 C167 110.6(5)
C168 C166 C162 110.2(4)
C167 C166 C162 110.7(4)
C168 C166 H166 108.4
C167 C166 H166 108.4
C162 C166 H166 108.4
C166 C167 H16G 109.5
C166 C167 H16H 109.5
H16G C167 H16H 109.5
C166 C167 H16I 109.5
H16G C167 H16I 109.5
H16H C167 H16I 109.5
C166 C168 H16J 109.5
C166 C168 H16K 109.5
H16J C168 H16K 109.5
C166 C168 H16L 109.5
H16J C168 H16L 109.5
H16K C168 H16L 109.5
C170 C169 C174 120.7(4)
C170 C169 N12 118.2(4)
C174 C169 N12 120.9(4)
C169 C170 C171 118.0(4)
C169 C170 C175 120.9(4)
C171 C170 C175 121.1(4)
C172 C171 C170 121.3(5)
C172 C171 H171 119.4
C170 C171 H171 119.4
C173 C172 C171 119.9(5)
C173 C172 H172 120.0
C171 C172 H172 120.0
C172 C173 C174 121.3(5)
C172 C173 H173 119.4
C174 C173 H173 119.4
C173 C174 C169 118.7(5)
C173 C174 C178 119.4(4)
C169 C174 C178 121.8(4)
C170 C175 C177 113.9(4)
C170 C175 C176 111.0(4)
C177 C175 C176 109.9(4)
C170 C175 H175 107.3
C177 C175 H175 107.3
C176 C175 H175 107.3
C175 C176 H17A 109.5
C175 C176 H17B 109.5
H17A C176 H17B 109.5
C175 C176 H17C 109.5
H17A C176 H17C 109.5
H17B C176 H17C 109.5
C175 C177 H17D 109.5
C175 C177 H17E 109.5
H17D C177 H17E 109.5
C175 C177 H17F 109.5
H17D C177 H17F 109.5
H17E C177 H17F 109.5
C174 C178 C179 110.6(4)
C174 C178 C180 112.8(5)
C179 C178 C180 110.6(4)
C174 C178 H178 107.6
C179 C178 H178 107.6
C180 C178 H178 107.6
C178 C179 H17G 109.5
C178 C179 H17H 109.5
H17G C179 H17H 109.5
C178 C179 H17I 109.5
H17G C179 H17I 109.5
H17H C179 H17I 109.5
C178 C180 H18A 109.5
C178 C180 H18B 109.5
H18A C180 H18B 109.5
C178 C180 H18C 109.5
H18A C180 H18C 109.5
H18B C180 H18C 109.5
O5 C181 C182 106.0(5)
O5 C181 C282 104.1(5)
C182 C181 C282 22.4(6)
O5 C181 H18D 110.5
C182 C181 H18D 110.5
C282 C181 H18D 91.2
O5 C181 H18E 110.5
C182 C181 H18E 110.5
C282 C181 H18E 129.7
H18D C181 H18E 108.7
C183 C182 C181 108.5(9)
C183 C182 H18F 110.0
C181 C182 H18F 110.0
C183 C182 H18G 110.0
C181 C182 H18G 110.0
H18F C182 H18G 108.4
C182 C183 C184 103.2(9)
C182 C183 H18H 111.1
C184 C183 H18H 111.1
C182 C183 H18I 111.1
C184 C183 H18I 111.1
H18H C183 H18I 109.1
O5 C184 C183 107.1(6)
O5 C184 H18J 110.3
C183 C184 H18J 110.3
O5 C184 H18K 110.3
C183 C184 H18K 110.3
H18J C184 H18K 108.5
O4 C185 C192 122.7(4)
O4 C185 C186 115.2(4)
C192 C185 C186 122.1(4)
C187 C186 C191 118.9(4)
C187 C186 C185 121.5(4)
C191 C186 C185 119.5(4)
C188 C187 C186 121.1(4)
C188 C187 H187 119.4
C186 C187 H187 119.4
C189 C188 C187 119.5(5)
C189 C188 H188 120.3
C187 C188 H188 120.3
C188 C189 C190 120.2(5)
C188 C189 H189 119.9
C190 C189 H189 119.9
C191 C190 C189 121.0(5)
C191 C190 H190 119.5
C189 C190 H190 119.5
C190 C191 C186 119.2(5)
C190 C191 H191 120.4
C186 C191 H191 120.4
C185 C192 C193 123.7(4)
C185 C192 C197 121.9(4)
C193 C192 C197 114.4(4)
C194 C193 C192 122.7(4)
C194 C193 H193 118.6
C192 C193 H193 118.6
C193 C194 C195 124.1(4)
C193 C194 H194 118.0
C195 C194 H194 118.0
C196 C195 C194 110.0(4)
C196 C195 C198 116.6(4)
C194 C195 C198 113.7(4)
C196 C195 H195 105.1
C194 C195 H195 105.1
C198 C195 H195 105.1
C197 C196 C195 124.2(4)
C197 C196 H196 117.9
C195 C196 H196 117.9
C196 C197 C192 122.8(4)
C196 C197 H197 118.6
C192 C197 H197 118.6
O6 C198 C199 108.9(3)
O6 C198 C205 107.9(4)
C199 C198 C205 109.8(4)
O6 C198 C195 105.5(3)
C199 C198 C195 115.4(4)
C205 C198 C195 109.0(3)
C204 C199 C200 119.4(4)
C204 C199 C198 122.9(4)
C200 C199 C198 117.7(4)
C199 C200 C201 120.5(5)
C199 C200 H200 119.8
C201 C200 H200 119.8
C202 C201 C200 119.2(5)
C202 C201 H201 120.4
C200 C201 H201 120.4
C203 C202 C201 120.6(5)
C203 C202 H202 119.7
C201 C202 H202 119.7
C202 C203 C204 120.3(5)
C202 C203 H203 119.9
C204 C203 H203 119.9
C199 C204 C203 120.1(5)
C199 C204 H204 120.0
C203 C204 H204 120.0
C206 C205 C210 116.8(4)
C206 C205 C198 119.3(4)
C210 C205 C198 123.8(4)
C205 C206 C207 121.9(5)
C205 C206 H206 119.1
C207 C206 H206 119.1
C208 C207 C206 120.1(5)
C208 C207 H207 120.0
C206 C207 H207 120.0
C209 C208 C207 119.3(5)
C209 C208 H208 120.4
C207 C208 H208 120.4
C208 C209 C210 120.6(4)
C208 C209 H209 119.7
C210 C209 H209 119.7
C205 C210 C209 121.4(4)
C205 C210 H210 119.3
C209 C210 H210 119.3
N14 C211 N13 118.9(4)
N14 C211 H211 120.5
N13 C211 H211 120.5
C217 C212 C213 122.9(5)
C217 C212 N13 121.1(5)
C213 C212 N13 115.8(5)
C212 C213 C214 118.1(7)
C212 C213 C218 120.4(6)
C214 C213 C218 121.6(6)
C215 C214 C213 119.4(7)
C215 C214 H214 120.3
C213 C214 H214 120.3
C214 C215 C216 122.5(6)
C214 C215 H215 118.7
C216 C215 H215 118.7
C217 C216 C215 120.9(8)
C217 C216 H216 119.6
C215 C216 H216 119.6
C216 C217 C212 116.2(6)
C216 C217 C221 118.2(6)
C212 C217 C221 125.6(5)
C213 C218 C220 116.1(7)
C213 C218 C219 110.6(7)
C220 C218 C219 107.6(7)
C213 C218 H218 107.4
C220 C218 H218 107.4
C219 C218 H218 107.4
C218 C219 H21D 109.5
C218 C219 H21E 109.5
H21D C219 H21E 109.5
C218 C219 H21F 109.5
H21D C219 H21F 109.5
H21E C219 H21F 109.5
C218 C220 H22D 109.5
C218 C220 H22E 109.5
H22D C220 H22E 109.5
C218 C220 H22F 109.5
H22D C220 H22F 109.5
H22E C220 H22F 109.5
C222 C221 C217 112.9(6)
C222 C221 C223 111.9(7)
C217 C221 C223 109.5(7)
C222 C221 H221 107.4
C217 C221 H221 107.4
C223 C221 H221 107.4
C221 C222 H22G 109.5
C221 C222 H22H 109.5
H22G C222 H22H 109.5
C221 C222 H22I 109.5
H22G C222 H22I 109.5
H22H C222 H22I 109.5
C221 C223 H22J 109.5
C221 C223 H22K 109.5
H22J C223 H22K 109.5
C221 C223 H22L 109.5
H22J C223 H22L 109.5
H22K C223 H22L 109.5
C229 C224 C225 121.1(5)
C229 C224 N14 118.9(4)
C225 C224 N14 120.0(5)
C226 C225 C224 116.5(6)
C226 C225 C230 120.7(6)
C224 C225 C230 122.8(5)
C227 C226 C225 122.9(6)
C227 C226 H226 118.6
C225 C226 H226 118.6
C226 C227 C228 120.3(6)
C226 C227 H227 119.8
C228 C227 H227 119.8
C227 C228 C229 119.3(7)
C227 C228 H228 120.4
C229 C228 H228 120.4
C224 C229 C228 119.7(6)
C224 C229 C233 121.0(5)
C228 C229 C233 119.2(6)
C231 C230 C225 112.0(6)
C231 C230 C232 110.4(6)
C225 C230 C232 110.4(7)
C231 C230 H230 108.0
C225 C230 H230 108.0
C232 C230 H230 108.0
C230 C231 H23A 109.5
C230 C231 H23B 109.5
H23A C231 H23B 109.5
C230 C231 H23C 109.5
H23A C231 H23C 109.5
H23B C231 H23C 109.5
C230 C232 H23D 109.5
C230 C232 H23E 109.5
H23D C232 H23E 109.5
C230 C232 H23F 109.5
H23D C232 H23F 109.5
H23E C232 H23F 109.5
C235 C233 C229 110.5(6)
C235 C233 C234 110.0(7)
C229 C233 C234 114.2(6)
C235 C233 H233 107.2
C229 C233 H233 107.2
C234 C233 H233 107.2
C233 C234 H23G 109.5
C233 C234 H23H 109.5
H23G C234 H23H 109.5
C233 C234 H23I 109.5
H23G C234 H23I 109.5
H23H C234 H23I 109.5
C233 C235 H23J 109.5
C233 C235 H23K 109.5
H23J C235 H23K 109.5
C233 C235 H23L 109.5
H23J C235 H23L 109.5
H23K C235 H23L 109.5
N15 C236 N16 120.7(4)
N15 C236 H236 119.6
N16 C236 H236 119.6
C242 C237 C238 120.3(6)
C242 C237 N15 119.3(6)
C238 C237 N15 120.4(5)
C237 C238 C239 119.2(6)
C237 C238 C243 121.5(5)
C239 C238 C243 119.3(6)
C240 C239 C238 122.0(8)
C240 C239 H239 119.0
C238 C239 H239 119.0
C239 C240 C241 119.2(7)
C239 C240 H240 120.4
C241 C240 H240 120.4
C240 C241 C242 122.2(8)
C240 C241 H241 118.9
C242 C241 H241 118.9
C237 C242 C241 117.0(8)
C237 C242 C246 121.3(6)
C241 C242 C246 121.6(7)
C238 C243 C244 110.5(6)
C238 C243 C245 111.1(5)
C244 C243 C245 109.5(6)
C238 C243 H243 108.5
C244 C243 H243 108.5
C245 C243 H243 108.5
C243 C244 H24D 109.5
C243 C244 H24E 109.5
H24D C244 H24E 109.5
C243 C244 H24F 109.5
H24D C244 H24F 109.5
H24E C244 H24F 109.5
C243 C245 H24G 109.5
C243 C245 H24H 109.5
H24G C245 H24H 109.5
C243 C245 H24I 109.5
H24G C245 H24I 109.5
H24H C245 H24I 109.5
C248 C246 C242 114.1(9)
C248 C246 C247 108.4(9)
C242 C246 C247 108.6(12)
C248 C246 H246 108.5
C242 C246 H246 108.5
C247 C246 H246 108.5
C246 C247 H24J 109.5
C246 C247 H24K 109.5
H24J C247 H24K 109.5
C246 C247 H24L 109.5
H24J C247 H24L 109.5
H24K C247 H24L 109.5
C246 C248 H24M 109.5
C246 C248 H24N 109.5
H24M C248 H24N 109.5
C246 C248 H24O 109.5
H24M C248 H24O 109.5
H24N C248 H24O 109.5
C250 C249 C254 120.0(6)
C250 C249 N16 119.8(4)
C254 C249 N16 120.2(6)
C249 C250 C251 118.5(6)
C249 C250 C255 121.0(5)
C251 C250 C255 120.4(6)
C252 C251 C250 120.2(8)
C252 C251 H251 119.9
C250 C251 H251 119.9
C253 C252 C251 119.4(7)
C253 C252 H252 120.3
C251 C252 H252 120.3
C252 C253 C254 123.3(8)
C252 C253 H253 118.3
C254 C253 H253 118.3
C253 C254 C249 118.7(8)
C253 C254 C258 119.2(7)
C249 C254 C258 122.1(6)
C256 C255 C250 109.3(4)
C256 C255 C257 110.7(6)
C250 C255 C257 113.6(6)
C256 C255 H255 107.7
C250 C255 H255 107.7
C257 C255 H255 107.7
C255 C256 H25D 109.5
C255 C256 H25E 109.5
H25D C256 H25E 109.5
C255 C256 H25F 109.5
H25D C256 H25F 109.5
H25E C256 H25F 109.5
C255 C257 H25G 109.5
C255 C257 H25H 109.5
H25G C257 H25H 109.5
C255 C257 H25I 109.5
H25G C257 H25I 109.5
H25H C257 H25I 109.5
C254 C258 C259 111.4(9)
C254 C258 C260 110.6(6)
C259 C258 C260 112.2(8)
C254 C258 H258 107.4
C259 C258 H258 107.4
C260 C258 H258 107.4
C258 C259 H25J 109.5
C258 C259 H25K 109.5
H25J C259 H25K 109.5
C258 C259 H25L 109.5
H25J C259 H25L 109.5
H25K C259 H25L 109.5
C258 C260 H26A 109.5
C258 C260 H26B 109.5
H26A C260 H26B 109.5
C258 C260 H26C 109.5
H26A C260 H26C 109.5
H26B C260 H26C 109.5
C283 C282 C181 104.3(9)
C283 C282 H28A 110.9
C181 C282 H28A 110.9
C283 C282 H28B 110.9
C181 C282 H28B 110.9
H28A C282 H28B 108.9
C282 C283 H28C 111.2
C282 C283 H28D 111.2
H28C C283 H28D 109.1
C301 C300 H30A 109.5
C301 C300 H30B 109.5
H30A C300 H30B 109.5
C301 C300 H30C 109.5
H30A C300 H30C 109.5
H30B C300 H30C 109.5
C306 C301 C300 127.3(11)
C306 C301 C302 115.4(10)
C300 C301 C302 116.6(10)
C303 C302 C301 116.4(12)
C303 C302 H302 121.8
C301 C302 H302 121.8
C302 C303 C304 126.1(14)
C302 C303 H303 116.9
C304 C303 H303 116.9
C303 C304 C305 114.3(11)
C303 C304 H304 122.9
C305 C304 H304 122.9
C304 C305 C306 119.2(12)
C304 C305 H305 120.4
C306 C305 H305 120.4
C301 C306 C305 123.8(12)
C301 C306 H306 118.1
C305 C306 H306 118.1
O3A C327 C328 104.9(7)
O3A C327 H32A 110.8
C328 C327 H32A 110.8
O3A C327 H32B 110.8
C328 C327 H32B 110.8
H32A C327 H32B 108.8
C329 C328 C327 100.5(7)
C329 C328 H32C 111.7
C327 C328 H32C 111.7
C329 C328 H32D 111.7
C327 C328 H32D 111.7
H32C C328 H32D 109.4
C328 C329 C330 98.3(8)
C328 C329 H32E 112.1
C330 C329 H32E 112.1
C328 C329 H32F 112.1
C330 C329 H32F 112.1
H32E C329 H32F 109.7
O3A C330 C329 116.2(9)
O3A C330 H33A 108.2
C329 C330 H33A 108.2
O3A C330 H33B 108.2
C329 C330 H33B 108.2
H33A C330 H33B 107.4
C406 C401 C402 121.3(12)
C406 C401 C400 119.6(13)
C402 C401 C400 118.8(13)
C403 C402 C401 119.3(13)
C403 C402 H402 120.4
C401 C402 H402 120.4
C402 C403 C404 117.6(13)
C402 C403 H403 121.2
C404 C403 H403 121.2
C405 C404 C403 122.9(13)
C405 C404 H404 118.6
C403 C404 H404 118.6
C406 C405 C404 120.2(13)
C406 C405 H405 119.9
C404 C405 H405 119.9
C405 C406 C401 118.5(13)
C405 C406 H406 120.7
C401 C406 H406 120.7
C501 C500 H50D 109.5
C501 C500 H50E 109.5
H50D C500 H50E 109.5
C501 C500 H50F 109.5
H50D C500 H50F 109.5
H50E C500 H50F 109.5
C506 C501 C502 118.2(8)
C506 C501 C500 122.7(8)
C502 C501 C500 119.1(8)
C503 C502 C501 116.9(9)
C503 C502 H502 121.6
C501 C502 H502 121.6
C504 C503 C502 125.8(11)
C504 C503 H503 117.1
C502 C503 H503 117.1
C505 C504 C503 115.5(12)
C505 C504 H504 122.2
C503 C504 H504 122.2
C504 C505 C506 123.2(10)
C504 C505 H505 118.4
C506 C505 H505 118.4
C505 C506 C501 120.3(9)
C505 C506 H506 119.9
C501 C506 H506 119.9
C601 C600 H60A 109.5
C601 C600 H60B 109.5
H60A C600 H60B 109.5
C601 C600 H60C 109.5
H60A C600 H60C 109.5
H60B C600 H60C 109.5
C602 C601 C606 123.1(11)
C602 C601 C600 122.5(13)
C606 C601 C600 114.3(12)
C601 C602 C603 122.8(12)
C601 C602 H602 118.6
C603 C602 H602 118.6
C604 C603 C602 115.0(11)
C604 C603 H603 122.5
C602 C603 H603 122.5
C605 C604 C603 124.8(11)
C605 C604 H604 117.6
C603 C604 H604 117.6
C604 C605 C606 121.4(11)
C604 C605 H605 119.3
C606 C605 H605 119.3
C605 C606 C601 112.9(10)
C605 C606 H606 123.5
C601 C606 H606 123.5
C701 C700 H70A 109.5
C701 C700 H70B 109.5
H70A C700 H70B 109.5
C701 C700 H70C 109.5
H70A C700 H70C 109.5
H70B C700 H70C 109.5
C706 C701 C702 121.2(7)
C706 C701 C700 120.7(9)
C702 C701 C700 118.1(8)
C703 C702 C701 119.5(8)
C703 C702 H702 120.2
C701 C702 H702 120.2
C702 C703 C704 119.3(9)
C702 C703 H703 120.3
C704 C703 H703 120.3
C705 C704 C703 121.7(8)
C705 C704 H704 119.1
C703 C704 H704 119.1
C704 C705 C706 120.7(9)
C704 C705 H705 119.7
C706 C705 H705 119.7
C701 C706 C705 117.5(9)
C701 C706 H706 121.3
C705 C706 H706 121.3
C801 C800 H80A 109.5
C801 C800 H80B 109.5
H80A C800 H80B 109.5
C801 C800 H80C 109.5
H80A C800 H80C 109.5
H80B C800 H80C 109.5
C802 C801 C806 121.6(9)
C802 C801 C800 118.8(11)
C806 C801 C800 119.5(11)
C803 C802 C801 119.2(10)
C803 C802 H802 120.4
C801 C802 H802 120.4
C802 C803 H803 120.4
C806 C805 H805 119.7
C805 C806 C801 116.4(10)
C805 C806 H806 121.8
C801 C806 H806 121.8
C906 C901 C902 118.9(12)
C906 C901 C900 122.7(13)
C902 C901 C900 118.4(13)
C903 C902 C901 115.5(12)
C903 C902 H902 122.3
C901 C902 H902 122.3
C904 C903 C902 125.7(14)
C904 C903 H903 117.2
C902 C903 H903 117.2
C903 C904 C905 117.6(13)
C903 C904 H904 121.2
C905 C904 H904 121.2
C906 C905 C904 118.9(13)
C906 C905 H905 120.6
C904 C905 H905 120.6
C905 C906 C901 123.3(13)
C905 C906 H906 118.4
C901 C906 H906 118.4
C330 O3A C327 107.3(8)
C330 O3A Sm2 131.0(7)
C327 O3A Sm2 118.3(5)
C8A C9A H9A1 109.5
C8A C9A H9A2 109.5
H9A1 C9A H9A2 109.5
C8A C9A H9A3 109.5
H9A1 C9A H9A3 109.5
H9A2 C9A H9A3 109.5
C8A C10A H10J 109.5
C8A C10A H10K 109.5
H10J C10A H10K 109.5
C8A C10A H10L 109.5
H10J C10A H10L 109.5
H10K C10A H10L 109.5
C36A C37A H37D 109.5
C36A C37A H37E 109.5
H37D C37A H37E 109.5
C36A C37A H37F 109.5
H37D C37A H37F 109.5
H37E C37A H37F 109.5
C36A C38A H38D 109.5
C36A C38A H38E 109.5
H38D C38A H38E 109.5
C36A C38A H38F 109.5
H38D C38A H38F 109.5
H38E C38A H38F 109.5

loop_
_geom_bond_atom_site_label_1
_geom_bond_atom_site_label_2
_geom_bond_distance
Sm1 O1 2.075(3)
Sm1 N1 2.381(4)
Sm1 N2 2.409(4)
Sm1 N3 2.424(4)
Sm1 N4 2.434(4)
O1 C51 1.406(5)
N1 C1 1.330(6)
N1 C2 1.460(6)
C1 N2 1.323(6)
C1 H1 0.9500
C8A C3 1.392(13)
C8A C9A 1.480(13)
C8A C10A 1.541(13)
C8A H8A 1.0000
C36A C32 1.451(15)
C36A C37A 1.55(3)
C36A C38A 1.55(3)
C36A H36A 1.0000
Sm2 O2 2.143(3)
Sm2 O3 2.388(6)
Sm2 N5 2.431(3)
Sm2 N8 2.435(4)
Sm2 N7 2.447(4)
Sm2 N6 2.501(4)
Sm2 O3A 2.598(7)
O2 C70 1.334(5)
N2 C14 1.428(6)
C2 C7 1.399(8)
C2 C3 1.406(8)
Sm3 O4 2.141(3)
Sm3 N10 2.426(3)
Sm3 N12 2.442(3)
Sm3 O5 2.464(3)
Sm3 N9 2.471(3)
Sm3 N11 2.499(3)
O3 C127 1.494(8)
O3 C130 1.610(12)
N3 C26 1.332(8)
N3 C27 1.428(7)
C3 C4 1.404(7)
C3 C8 1.639(11)
Sm4 O6 2.064(3)
Sm4 N15 2.403(4)
Sm4 N16 2.412(4)
Sm4 N14 2.427(4)
Sm4 N13 2.438(4)
O4 C185 1.329(5)
N4 C26 1.303(7)
N4 C39 1.433(7)
C4 C5 1.370(9)
C4 H4 0.9500
O5 C184 1.443(6)
O5 C181 1.454(6)
N5 C77 1.344(6)
N5 C78 1.423(6)
C5 C6 1.383(9)
C5 H5 0.9500
O6 C198 1.415(5)
N6 C77 1.310(6)
N6 C90 1.449(6)
C6 C7 1.427(8)
C6 H6 0.9500
N7 C102 1.329(6)
N7 C103 1.454(5)
C7 C11 1.529(9)
N8 C102 1.323(5)
N8 C115 1.433(6)
C8 C9 1.469(11)
C8 C10 1.539(10)
C8 H8 1.0000
N9 C131 1.327(5)
N9 C132 1.445(5)
C9 H9A 0.9800
C9 H9B 0.9800
C9 H9C 0.9800
N10 C131 1.329(5)
N10 C144 1.433(5)
C10 H10A 0.9800
C10 H10B 0.9800
C10 H10C 0.9800
N11 C156 1.317(5)
N11 C157 1.448(5)
C11 C12 1.454(10)
C11 C13 1.573(11)
C11 H11 1.0000
N12 C156 1.338(6)
N12 C169 1.427(5)
C12 H12A 0.9800
C12 H12B 0.9800
C12 H12C 0.9800
N13 C211 1.323(6)
N13 C212 1.440(6)
C13 H13A 0.9800
C13 H13B 0.9800
C13 H13C 0.9800
N14 C211 1.314(6)
N14 C224 1.431(6)
C14 C19 1.377(7)
C14 C15 1.415(7)
N15 C236 1.317(7)
N15 C237 1.455(7)
C15 C16 1.389(9)
C15 C20 1.501(9)
N16 C236 1.326(6)
N16 C249 1.425(6)
C16 C17 1.331(10)
C16 H16 0.9500
C17 C18 1.383(9)
C17 H17 0.9500
C18 C19 1.400(8)
C18 H18 0.9500
C19 C23 1.532(7)
C20 C21 1.501(11)
C20 C22 1.567(10)
C20 H20 1.0000
C21 H21A 0.9800
C21 H21B 0.9800
C21 H21C 0.9800
C22 H22A 0.9800
C22 H22B 0.9800
C22 H22C 0.9800
C23 C24 1.492(10)
C23 C25 1.540(9)
C23 H23 1.0000
C24 H24A 0.9800
C24 H24B 0.9800
C24 H24C 0.9800
C25 H25A 0.9800
C25 H25B 0.9800
C25 H25C 0.9800
C26 H26 0.9500
C27 C28 1.379(9)
C27 C32 1.448(11)
C28 C29 1.448(11)
C28 C33 1.510(12)
C29 C30 1.353(16)
C29 H29 0.9500
C30 C31 1.382(14)
C30 H30 0.9500
C31 C32 1.386(10)
C31 H31 0.9500
C32 C36 1.535(13)
C33 C34 1.537(8)
C33 C35 1.563(11)
C33 H33 1.0000
C34 H34A 0.9800
C34 H34B 0.9800
C34 H34C 0.9800
C35 H35A 0.9800
C35 H35B 0.9800
C35 H35C 0.9800
C36 C38 1.476(17)
C36 C37 1.560(19)
C36 H36 1.0000
C37 H37A 0.9800
C37 H37B 0.9800
C37 H37C 0.9800
C38 H38A 0.9800
C38 H38B 0.9800
C38 H38C 0.9800
C39 C44 1.407(9)
C39 C40 1.410(7)
C40 C41 1.429(10)
C40 C45 1.515(9)
C41 C42 1.381(12)
C41 H41 0.9500
C42 C43 1.364(10)
C42 H42 0.9500
C43 C44 1.410(10)
C43 H43 0.9500
C44 C48 1.516(7)
C45 C47 1.501(11)
C45 C46 1.528(10)
C45 H45 1.0000
C46 H46A 0.9800
C46 H46B 0.9800
C46 H46C 0.9800
C47 H47A 0.9800
C47 H47B 0.9800
C47 H47C 0.9800
C48 C50 1.499(11)
C48 C49 1.520(11)
C48 H48 1.0000
C49 H49A 0.9800
C49 H49B 0.9800
C49 H49C 0.9800
C50 H50A 0.9800
C50 H50B 0.9800
C50 H50C 0.9800
C51 C58 1.522(5)
C51 C52 1.546(6)
C51 C64 1.601(6)
C52 C53 1.383(6)
C52 C57 1.385(6)
C53 C54 1.386(7)
C53 H53 0.9500
C54 C55 1.377(7)
C54 H54 0.9500
C55 C56 1.373(7)
C55 H55 0.9500
C56 C57 1.392(6)
C56 H56 0.9500
C57 H57 0.9500
C58 C63 1.389(6)
C58 C59 1.395(6)
C59 C60 1.391(7)
C59 H59 0.9500
C60 C61 1.391(8)
C60 H60 0.9500
C61 C62 1.373(8)
C61 H61 0.9500
C62 C63 1.386(6)
C62 H62 0.9500
C63 H63 0.9500
C64 C65 1.505(6)
C64 C69 1.506(6)
C64 H64 1.0000
C65 C66 1.342(6)
C65 H65 0.9500
C66 C67 1.455(6)
C66 H66 0.9500
C67 C70 1.379(6)
C67 C68 1.461(6)
C68 C69 1.344(6)
C68 H68 0.9500
C69 H69 0.9500
C70 C71 1.476(6)
C71 C76 1.386(8)
C71 C72 1.392(7)
C72 C73 1.384(10)
C72 H72 0.9500
C73 C74 1.331(12)
C73 H73 0.9500
C74 C75 1.386(10)
C74 H74 0.9500
C75 C76 1.390(8)
C75 H75 0.9500
C76 H76 0.9500
C77 H77 0.9500
C78 C79 1.396(7)
C78 C83 1.399(7)
C79 C80 1.382(10)
C79 C84 1.519(12)
C80 C81 1.361(12)
C80 H80 0.9500
C81 C82 1.384(9)
C81 H81 0.9500
C82 C83 1.401(6)
C82 H82 0.9500
C83 C87 1.511(7)
C84 C86 1.509(15)
C84 C85 1.549(12)
C84 H84 1.0000
C85 H85A 0.9800
C85 H85B 0.9800
C85 H85C 0.9800
C86 H86A 0.9800
C86 H86B 0.9800
C86 H86C 0.9800
C87 C89 1.528(7)
C87 C88 1.542(8)
C87 H87 1.0000
C88 H88A 0.9800
C88 H88B 0.9800
C88 H88C 0.9800
C89 H89A 0.9800
C89 H89B 0.9800
C89 H89C 0.9800
C90 C91 1.407(7)
C90 C95 1.417(7)
C91 C92 1.415(8)
C91 C96 1.533(7)
C92 C93 1.369(8)
C92 H92 0.9500
C93 C94 1.380(7)
C93 H93 0.9500
C94 C95 1.415(7)
C94 H94 0.9500
C95 C99 1.519(6)
C96 C97 1.513(8)
C96 C98 1.518(8)
C96 H96 1.0000
C97 H97A 0.9800
C97 H97B 0.9800
C97 H97C 0.9800
C98 H98A 0.9800
C98 H98B 0.9800
C98 H98C 0.9800
C99 C101 1.518(6)
C99 C100 1.526(6)
C99 H99 1.0000
C100 H10D 0.9800
C100 H10E 0.9800
C100 H10F 0.9800
C101 H10G 0.9800
C101 H10H 0.9800
C101 H10I 0.9800
C102 H102 0.9500
C103 C104 1.407(7)
C103 C108 1.407(6)
C104 C105 1.392(6)
C104 C109 1.523(6)
C105 C106 1.375(7)
C105 H105 0.9500
C106 C107 1.383(7)
C106 H106 0.9500
C107 C108 1.402(6)
C107 H107 0.9500
C108 C112 1.527(7)
C109 C111 1.521(7)
C109 C110 1.541(8)
C109 H109 1.0000
C110 H11A 0.9800
C110 H11B 0.9800
C110 H11C 0.9800
C111 H11D 0.9800
C111 H11E 0.9800
C111 H11F 0.9800
C112 C114 1.512(7)
C112 C113 1.534(7)
C112 H112 1.0000
C113 H11G 0.9800
C113 H11H 0.9800
C113 H11I 0.9800
C114 H11J 0.9800
C114 H11K 0.9800
C114 H11L 0.9800
C115 C120 1.413(7)
C115 C116 1.416(6)
C116 C117 1.395(6)
C116 C121 1.517(6)
C117 C118 1.383(7)
C117 H117 0.9500
C118 C119 1.387(7)
C118 H118 0.9500
C119 C120 1.389(7)
C119 H119 0.9500
C120 C124 1.513(6)
C121 C123 1.527(7)
C121 C122 1.529(6)
C121 H121 1.0000
C122 H12D 0.9800
C122 H12E 0.9800
C122 H12F 0.9800
C123 H12G 0.9800
C123 H12H 0.9800
C123 H12I 0.9800
C124 C126 1.531(7)
C124 C125 1.540(8)
C124 H124 1.0000
C125 H12J 0.9800
C125 H12K 0.9800
C125 H12L 0.9800
C126 H12M 0.9800
C126 H12N 0.9800
C126 H12O 0.9800
C127 C128 1.523(10)
C127 H12P 0.9900
C127 H12Q 0.9900
C128 C129 1.446(14)
C128 H12R 0.9900
C128 H12S 0.9900
C129 C130 1.522(11)
C129 H12T 0.9900
C129 H12U 0.9900
C130 H13D 0.9900
C130 H13E 0.9900
C131 H131 0.9500
C132 C137 1.407(6)
C132 C133 1.408(6)
C133 C134 1.397(6)
C133 C138 1.526(6)
C134 C135 1.373(6)
C134 H134 0.9500
C135 C136 1.381(6)
C135 H135 0.9500
C136 C137 1.399(6)
C136 H136 0.9500
C137 C141 1.531(6)
C138 C139 1.524(6)
C138 C140 1.546(7)
C138 H138 1.0000
C139 H13F 0.9800
C139 H13G 0.9800
C139 H13H 0.9800
C140 H14A 0.9800
C140 H14B 0.9800
C140 H14C 0.9800
C141 C142 1.519(6)
C141 C143 1.528(7)
C141 H141 1.0000
C142 H14D 0.9800
C142 H14E 0.9800
C142 H14F 0.9800
C143 H14G 0.9800
C143 H14H 0.9800
C143 H14I 0.9800
C144 C145 1.409(6)
C144 C149 1.417(6)
C145 C146 1.395(6)
C145 C150 1.515(6)
C146 C147 1.389(7)
C146 H146 0.9500
C147 C148 1.379(7)
C147 H147 0.9500
C148 C149 1.401(6)
C148 H148 0.9500
C149 C153 1.515(6)
C150 C152 1.529(7)
C150 C151 1.529(7)
C150 H150 1.0000
C151 H15A 0.9800
C151 H15B 0.9800
C151 H15C 0.9800
C152 H15D 0.9800
C152 H15E 0.9800
C152 H15F 0.9800
C153 C155 1.529(7)
C153 C154 1.530(7)
C153 H153 1.0000
C154 H15G 0.9800
C154 H15H 0.9800
C154 H15I 0.9800
C155 H15J 0.9800
C155 H15K 0.9800
C155 H15L 0.9800
C156 H156 0.9500
C157 C162 1.409(6)
C157 C158 1.417(6)
C158 C159 1.409(6)
C158 C163 1.518(6)
C159 C160 1.386(7)
C159 H159 0.9500
C160 C161 1.377(7)
C160 H160 0.9500
C161 C162 1.414(7)
C161 H161 0.9500
C162 C166 1.525(6)
C163 C165 1.519(6)
C163 C164 1.524(6)
C163 H163 1.0000
C164 H16A 0.9800
C164 H16B 0.9800
C164 H16C 0.9800
C165 H16D 0.9800
C165 H16E 0.9800
C165 H16F 0.9800
C166 C168 1.517(7)
C166 C167 1.520(7)
C166 H166 1.0000
C167 H16G 0.9800
C167 H16H 0.9800
C167 H16I 0.9800
C168 H16J 0.9800
C168 H16K 0.9800
C168 H16L 0.9800
C169 C170 1.399(6)
C169 C174 1.400(7)
C170 C171 1.400(6)
C170 C175 1.517(6)
C171 C172 1.377(7)
C171 H171 0.9500
C172 C173 1.362(8)
C172 H172 0.9500
C173 C174 1.392(7)
C173 H173 0.9500
C174 C178 1.506(7)
C175 C177 1.534(7)
C175 C176 1.542(7)
C175 H175 1.0000
C176 H17A 0.9800
C176 H17B 0.9800
C176 H17C 0.9800
C177 H17D 0.9800
C177 H17E 0.9800
C177 H17F 0.9800
C178 C179 1.527(8)
C178 C180 1.544(8)
C178 H178 1.0000
C179 H17G 0.9800
C179 H17H 0.9800
C179 H17I 0.9800
C180 H18A 0.9800
C180 H18B 0.9800
C180 H18C 0.9800
C181 C182 1.472(13)
C181 C282 1.625(13)
C181 H18D 0.9900
C181 H18E 0.9900
C182 C183 1.462(13)
C182 H18F 0.9900
C182 H18G 0.9900
C183 C184 1.472(12)
C183 H18H 0.9900
C183 H18I 0.9900
C184 H18J 0.9900
C184 H18K 0.9900
C185 C192 1.378(6)
C185 C186 1.486(6)
C186 C187 1.398(7)
C186 C191 1.399(6)
C187 C188 1.382(7)
C187 H187 0.9500
C188 C189 1.373(7)
C188 H188 0.9500
C189 C190 1.386(8)
C189 H189 0.9500
C190 C191 1.383(7)
C190 H190 0.9500
C191 H191 0.9500
C192 C193 1.452(6)
C192 C197 1.456(6)
C193 C194 1.343(7)
C193 H193 0.9500
C194 C195 1.511(6)
C194 H194 0.9500
C195 C196 1.506(6)
C195 C198 1.601(7)
C195 H195 1.0000
C196 C197 1.338(7)
C196 H196 0.9500
C197 H197 0.9500
C198 C199 1.517(6)
C198 C205 1.545(6)
C199 C204 1.390(7)
C199 C200 1.396(7)
C200 C201 1.397(7)
C200 H200 0.9500
C201 C202 1.389(8)
C201 H201 0.9500
C202 C203 1.377(8)
C202 H202 0.9500
C203 C204 1.391(6)
C203 H203 0.9500
C204 H204 0.9500
C205 C206 1.370(7)
C205 C210 1.387(6)
C206 C207 1.388(8)
C206 H206 0.9500
C207 C208 1.372(7)
C207 H207 0.9500
C208 C209 1.352(7)
C208 H208 0.9500
C209 C210 1.389(6)
C209 H209 0.9500
C210 H210 0.9500
C211 H211 0.9500
C212 C217 1.406(8)
C212 C213 1.412(8)
C213 C214 1.417(9)
C213 C218 1.487(11)
C214 C215 1.343(12)
C214 H214 0.9500
C215 C216 1.403(12)
C215 H215 0.9500
C216 C217 1.400(8)
C216 H216 0.9500
C217 C221 1.529(9)
C218 C220 1.533(11)
C218 C219 1.542(10)
C218 H218 1.0000
C219 H21D 0.9800
C219 H21E 0.9800
C219 H21F 0.9800
C220 H22D 0.9800
C220 H22E 0.9800
C220 H22F 0.9800
C221 C222 1.498(10)
C221 C223 1.552(9)
C221 H221 1.0000
C222 H22G 0.9800
C222 H22H 0.9800
C222 H22I 0.9800
C223 H22J 0.9800
C223 H22K 0.9800
C223 H22L 0.9800
C224 C229 1.399(8)
C224 C225 1.409(7)
C225 C226 1.408(8)
C225 C230 1.508(10)
C226 C227 1.358(11)
C226 H226 0.9500
C227 C228 1.390(11)
C227 H227 0.9500
C228 C229 1.403(8)
C228 H228 0.9500
C229 C233 1.508(9)
C230 C231 1.493(10)
C230 C232 1.535(10)
C230 H230 1.0000
C231 H23A 0.9800
C231 H23B 0.9800
C231 H23C 0.9800
C232 H23D 0.9800
C232 H23E 0.9800
C232 H23F 0.9800
C233 C235 1.473(11)
C233 C234 1.527(10)
C233 H233 1.0000
C234 H23G 0.9800
C234 H23H 0.9800
C234 H23I 0.9800
C235 H23J 0.9800
C235 H23K 0.9800
C235 H23L 0.9800
C236 H236 0.9500
C237 C242 1.382(9)
C237 C238 1.404(9)
C238 C239 1.408(8)
C238 C243 1.501(8)
C239 C240 1.349(12)
C239 H239 0.9500
C240 C241 1.352(14)
C240 H240 0.9500
C241 C242 1.459(11)
C241 H241 0.9500
C242 C246 1.539(13)
C243 C244 1.514(8)
C243 C245 1.525(8)
C243 H243 1.0000
C244 H24D 0.9800
C244 H24E 0.9800
C244 H24F 0.9800
C245 H24G 0.9800
C245 H24H 0.9800
C245 H24I 0.9800
C246 C248 1.465(15)
C246 C247 1.616(17)
C246 H246 1.0000
C247 H24J 0.9800
C247 H24K 0.9800
C247 H24L 0.9800
C248 H24M 0.9800
C248 H24N 0.9800
C248 H24O 0.9800
C249 C250 1.388(8)
C249 C254 1.409(7)
C250 C251 1.406(8)
C250 C255 1.525(8)
C251 C252 1.401(12)
C251 H251 0.9500
C252 C253 1.322(14)
C252 H252 0.9500
C253 C254 1.366(11)
C253 H253 0.9500
C254 C258 1.504(12)
C255 C256 1.518(9)
C255 C257 1.533(8)
C255 H255 1.0000
C256 H25D 0.9800
C256 H25E 0.9800
C256 H25F 0.9800
C257 H25G 0.9800
C257 H25H 0.9800
C257 H25I 0.9800
C258 C259 1.533(11)
C258 C260 1.570(14)
C258 H258 1.0000
C259 H25J 0.9800
C259 H25K 0.9800
C259 H25L 0.9800
C260 H26A 0.9800
C260 H26B 0.9800
C260 H26C 0.9800
C282 C283 1.478(13)
C282 H28A 0.9900
C282 H28B 0.9900
C283 H28C 0.9900
C283 H28D 0.9900
C300 C301 1.423(12)
C300 H30A 0.9800
C300 H30B 0.9800
C300 H30C 0.9800
C301 C306 1.350(12)
C301 C302 1.430(12)
C302 C303 1.329(14)
C302 H302 0.9500
C303 C304 1.366(14)
C303 H303 0.9500
C304 C305 1.387(14)
C304 H304 0.9500
C305 C306 1.387(14)
C305 H305 0.9500
C306 H306 0.9500
C327 O3A 1.520(9)
C327 C328 1.554(12)
C327 H32A 0.9900
C327 H32B 0.9900
C328 C329 1.467(14)
C328 H32C 0.9900
C328 H32D 0.9900
C329 C330 1.576(11)
C329 H32E 0.9900
C329 H32F 0.9900
C330 O3A 1.138(12)
C330 H33A 0.9900
C330 H33B 0.9900
C400 C401 1.484(16)
C400 H40A 0.9800
C400 H40B 0.9800
C400 H40C 0.9800
C401 C406 1.373(15)
C401 C402 1.418(15)
C402 C403 1.341(15)
C402 H402 0.9500
C403 C404 1.397(15)
C403 H403 0.9500
C404 C405 1.350(14)
C404 H404 0.9500
C405 C406 1.348(15)
C405 H405 0.9500
C406 H406 0.9500
C500 C501 1.434(10)
C500 H50D 0.9800
C500 H50E 0.9800
C500 H50F 0.9800
C501 C506 1.384(11)
C501 C502 1.395(11)
C502 C503 1.361(12)
C502 H502 0.9500
C503 C504 1.349(13)
C503 H503 0.9500
C504 C505 1.340(14)
C504 H504 0.9500
C505 C506 1.353(13)
C505 H505 0.9500
C506 H506 0.9500
C600 C601 1.592(19)
C600 H60A 0.9800
C600 H60B 0.9800
C600 H60C 0.9800
C601 C602 1.301(14)
C601 C606 1.445(14)
C602 C603 1.394(14)
C602 H602 0.9500
C603 C604 1.374(14)
C603 H603 0.9500
C604 C605 1.318(13)
C604 H604 0.9500
C605 C606 1.426(14)
C605 H605 0.9500
C606 H606 0.9500
C700 C701 1.510(11)
C700 H70A 0.9800
C700 H70B 0.9800
C700 H70C 0.9800
C701 C706 1.374(11)
C701 C702 1.454(11)
C702 C703 1.317(10)
C702 H702 0.9500
C703 C704 1.396(11)
C703 H703 0.9500
C704 C705 1.377(12)
C704 H704 0.9500
C705 C706 1.382(11)
C705 H705 0.9500
C706 H706 0.9500
C800 C801 1.515(12)
C800 H80A 0.9800
C800 H80B 0.9800
C800 H80C 0.9800
C801 C802 1.401(13)
C801 C806 1.407(13)
C802 C803 1.349(13)
C802 H802 0.9500
C803 H803 0.9500
C805 C806 1.379(13)
C805 H805 0.9500
C806 H806 0.9500
C900 C901 1.466(18)
C900 H90A 0.9800
C900 H90B 0.9800
C900 H90C 0.9800
C901 C906 1.382(14)
C901 C902 1.421(15)
C902 C903 1.390(15)
C902 H902 0.9500
C903 C904 1.331(16)
C903 H903 0.9500
C904 C905 1.425(16)
C904 H904 0.9500
C905 C906 1.337(15)
C905 H905 0.9500
C906 H906 0.9500
C9A H9A1 0.9800
C9A H9A2 0.9800
C9A H9A3 0.9800
C10A H10J 0.9800
C10A H10K 0.9800
C10A H10L 0.9800
C37A H37D 0.9800
C37A H37E 0.9800
C37A H37F 0.9800
C38A H38D 0.9800
C38A H38E 0.9800
C38A H38F 0.9800
